data_4313020
loop_
_publ_author_name
'Dmitry V. Yandulov'
'Richard R. Schrock'
'Arnold L. Rheingold'
'Christopher Ceccarelli'
'William M. Davis'

_publ_section_title
;
 Synthesis and Reactions of Molybdenum Triamidoamine Complexes Containing
 Hexaisopropylterphenyl Substituents
;
_journal_name_full 'Inorganic Chemistry'
_journal_page_first 796
_journal_page_last 813
_journal_paper_doi 10.1021/ic020505l
_journal_volume 42
_journal_year 2003
_chemical_formula_sum 'C144 H235 Mg0.5 Mo N6 O15.5'
_chemical_formula_weight 2406.48
_chemical_name_systematic
;

  ?

;
_space_group_IT_number 15
_symmetry_cell_setting monoclinic
_symmetry_space_group_name_Hall '-C 2yc'
_symmetry_space_group_name_H-M 'C 1 2/c 1'
_atom_sites_solution_hydrogens geom
_atom_sites_solution_primary 'molecular replacement'
_atom_sites_solution_secondary difmap
_audit_creation_method SHELXL-97
_cell_angle_alpha 90.00
_cell_angle_beta 113.707(3)
_cell_angle_gamma 90.00
_cell_formula_units_Z 8
_cell_length_a 43.611(4)
_cell_length_b 20.8182(15)
_cell_length_c 39.304(3)
_cell_measurement_temperature 100(2)
_cell_volume 32673(5)
_computing_structure_refinement 'SHELXL-97 (Sheldrick, 1997)'
_computing_structure_solution 'SHELXS-97 (Sheldrick, 1990)'
_diffrn_ambient_temperature 100(2)
_diffrn_measured_fraction_theta_full 0.998
_diffrn_measured_fraction_theta_max 0.998
_diffrn_radiation_monochromator graphite
_diffrn_radiation_source 'fine-focus sealed tube'
_diffrn_radiation_type MoK\a
_diffrn_radiation_wavelength 0.71073
_diffrn_reflns_av_R_equivalents 0.0714
_diffrn_reflns_av_sigmaI/netI 0.0598
_diffrn_reflns_limit_h_max 49
_diffrn_reflns_limit_h_min -54
_diffrn_reflns_limit_k_max 26
_diffrn_reflns_limit_k_min 0
_diffrn_reflns_limit_l_max 49
_diffrn_reflns_limit_l_min 0
_diffrn_reflns_number 33807
_diffrn_reflns_theta_full 26.50
_diffrn_reflns_theta_max 26.50
_diffrn_reflns_theta_min 1.02
_exptl_absorpt_coefficient_mu 0.135
_exptl_crystal_colour black
_exptl_crystal_density_diffrn 0.978
_exptl_crystal_density_method 'not measured'
_exptl_crystal_description prism
_exptl_crystal_F_000 10504
_exptl_crystal_size_max 0.3
_exptl_crystal_size_mid 0.2
_exptl_crystal_size_min 0.2
_refine_diff_density_max 1.483
_refine_diff_density_min -0.684
_refine_diff_density_rms 0.110
_refine_ls_extinction_method none
_refine_ls_goodness_of_fit_ref 1.109
_refine_ls_hydrogen_treatment mixed
_refine_ls_matrix_type fullcycle
_refine_ls_number_parameters 1546
_refine_ls_number_reflns 33807
_refine_ls_number_restraints 115
_refine_ls_restrained_S_all 1.111
_refine_ls_R_factor_all 0.1442
_refine_ls_R_factor_gt 0.1022
_refine_ls_shift/su_max 0.047
_refine_ls_shift/su_mean 0.005
_refine_ls_structure_factor_coef Fsqd
_refine_ls_weighting_details 'calc w=1/[\s^2^(Fo^2^)+(0.2000P)^2^+0.0000P] where P=(Fo^2^+2Fc^2^)/3'
_refine_ls_weighting_scheme calc
_refine_ls_wR_factor_gt 0.2862
_refine_ls_wR_factor_ref 0.3168
_reflns_number_gt 20950
_reflns_number_total 33807
_reflns_threshold_expression >2sigma(I)
_cod_data_source_file ic020505l_1.cif
_cod_data_source_block {Mg(DME)3}0.5[MoN2]x7.5DMEx0.5H2O
_cod_original_formula_sum 'C144 H235 Mg0.50 Mo N6 O15.50'
_cod_database_code 4313020

loop_
_symmetry_equiv_pos_as_xyz
'x, y, z'
'-x, y, -z+1/2'
'x+1/2, y+1/2, z'
'-x+1/2, y+1/2, -z+1/2'
'-x, -y, -z'
'x, -y, z-1/2'
'-x+1/2, -y+1/2, -z'
'x+1/2, -y+1/2, z-1/2'

loop_
_atom_site_label
_atom_site_type_symbol
_atom_site_fract_x
_atom_site_fract_y
_atom_site_fract_z
_atom_site_U_iso_or_equiv
_atom_site_adp_type
_atom_site_occupancy
_atom_site_symmetry_multiplicity
_atom_site_calc_flag
_atom_site_refinement_flags
_atom_site_disorder_assembly
_atom_site_disorder_group
Mo1 Mo 0.081042(8) 0.553593(17) 0.607772(9) 0.03526(11) Uani 1 1 d . . .
N1 N 0.07203(8) 0.64692(16) 0.59033(10) 0.0395(8) Uani 1 1 d . . .
N2 N 0.07669(9) 0.52813(19) 0.65543(9) 0.0437(8) Uani 1 1 d . . .
N3 N 0.06976(8) 0.48521(15) 0.56767(9) 0.0329(7) Uani 1 1 d . . .
N4 N 0.02586(8) 0.55430(15) 0.58755(9) 0.0349(7) Uani 1 1 d . . .
N5 N 0.12878(9) 0.55418(17) 0.62500(10) 0.0423(8) Uani 1 1 d . . .
N6 N 0.15746(10) 0.5551(2) 0.63508(13) 0.0601(11) Uani 1 1 d . . .
C1 C 0.03655(10) 0.6677(2) 0.57964(13) 0.0452(10) Uani 1 1 d . . .
H1A H 0.0309 0.7023 0.5609 0.054 Uiso 1 1 calc R . .
H1B H 0.0337 0.6846 0.6017 0.054 Uiso 1 1 calc R . .
C2 C 0.01356(10) 0.6117(2) 0.56403(12) 0.0406(9) Uani 1 1 d . . .
H2A H -0.0091 0.6227 0.5623 0.049 Uiso 1 1 calc R . .
H2B H 0.0119 0.6023 0.5386 0.049 Uiso 1 1 calc R . .
C3 C 0.01830(10) 0.5573(2) 0.62118(11) 0.0410(9) Uani 1 1 d . . .
H3A H -0.0050 0.5430 0.6149 0.049 Uiso 1 1 calc R . .
H3B H 0.0204 0.6021 0.6302 0.049 Uiso 1 1 calc R . .
C4 C 0.04200(10) 0.5152(2) 0.65102(12) 0.0459(10) Uani 1 1 d . . .
H4A H 0.0399 0.5236 0.6748 0.055 Uiso 1 1 calc R . .
H4B H 0.0364 0.4695 0.6444 0.055 Uiso 1 1 calc R . .
C5 C 0.01330(9) 0.49442(19) 0.56629(11) 0.0349(8) Uani 1 1 d . . .
H5A H -0.0105 0.4996 0.5493 0.042 Uiso 1 1 calc R . .
H5B H 0.0150 0.4586 0.5835 0.042 Uiso 1 1 calc R . .
C6 C 0.03382(10) 0.4794(2) 0.54419(11) 0.0369(9) Uani 1 1 d . . .
H6A H 0.0288 0.4352 0.5342 0.044 Uiso 1 1 calc R . .
H6B H 0.0277 0.5094 0.5229 0.044 Uiso 1 1 calc R . .
C11 C 0.09377(11) 0.6964(2) 0.59189(12) 0.0420(9) Uani 1 1 d . . .
C12 C 0.12399(10) 0.6842(2) 0.58847(11) 0.0388(9) Uani 1 1 d . . .
H12A H 0.1295 0.6411 0.5853 0.047 Uiso 1 1 calc R . .
C13 C 0.14598(11) 0.7323(2) 0.58953(11) 0.0403(9) Uani 1 1 d . . .
C14 C 0.13740(11) 0.7963(2) 0.59266(12) 0.0426(10) Uani 1 1 d . . .
H14A H 0.1520 0.8300 0.5925 0.051 Uiso 1 1 calc R . .
C15 C 0.10779(11) 0.8107(2) 0.59605(12) 0.0428(10) Uani 1 1 d . . .
C16 C 0.08630(12) 0.7619(2) 0.59548(13) 0.0446(10) Uani 1 1 d . . .
H16A H 0.0659 0.7723 0.5975 0.054 Uiso 1 1 calc R . .
C17 C 0.17826(10) 0.71933(19) 0.58569(12) 0.0382(9) Uani 1 1 d . . .
C18 C 0.20852(11) 0.71815(19) 0.61744(12) 0.0402(9) Uani 1 1 d . . .
C19 C 0.23841(12) 0.7135(2) 0.61313(14) 0.0472(10) Uani 1 1 d . . .
H19A H 0.2588 0.7138 0.6347 0.057 Uiso 1 1 calc R . .
C20 C 0.23976(11) 0.7083(2) 0.57882(14) 0.0479(11) Uani 1 1 d . . .
C21 C 0.20979(12) 0.7064(2) 0.54765(14) 0.0500(11) Uani 1 1 d . . .
H21A H 0.2103 0.7018 0.5238 0.060 Uiso 1 1 calc R . .
C22 C 0.17866(11) 0.7110(2) 0.55047(13) 0.0469(10) Uani 1 1 d . . .
C23 C 0.20873(12) 0.7201(2) 0.65667(13) 0.0477(10) Uani 1 1 d . . .
H23A H 0.1849 0.7221 0.6536 0.057 Uiso 1 1 calc R . .
C24 C 0.2260(2) 0.7786(3) 0.67816(18) 0.088(2) Uani 1 1 d . . .
H24A H 0.2158 0.8172 0.6638 0.132 Uiso 1 1 calc R . .
H24B H 0.2498 0.7772 0.6828 0.132 Uiso 1 1 calc R . .
H24C H 0.2236 0.7797 0.7019 0.132 Uiso 1 1 calc R . .
C25 C 0.22347(17) 0.6594(3) 0.67781(16) 0.0693(15) Uani 1 1 d . . .
H25A H 0.2116 0.6221 0.6632 0.104 Uiso 1 1 calc R . .
H25B H 0.2212 0.6598 0.7016 0.104 Uiso 1 1 calc R . .
H25C H 0.2472 0.6567 0.6824 0.104 Uiso 1 1 calc R . .
C26 C 0.27339(14) 0.7048(3) 0.57519(18) 0.0629(14) Uani 1 1 d . . .
H26A H 0.2906 0.6995 0.6011 0.076 Uiso 1 1 calc R . .
C27 C 0.28141(16) 0.7681(4) 0.5618(2) 0.095(2) Uani 1 1 d . . .
H27A H 0.2783 0.8032 0.5767 0.142 Uiso 1 1 calc R . .
H27B H 0.2665 0.7744 0.5356 0.142 Uiso 1 1 calc R . .
H27C H 0.3047 0.7677 0.5643 0.142 Uiso 1 1 calc R . .
C28 C 0.2765(2) 0.6482(4) 0.5551(3) 0.141(4) Uani 1 1 d . . .
H28A H 0.2983 0.6487 0.5533 0.211 Uiso 1 1 calc R . .
H28B H 0.2586 0.6484 0.5300 0.211 Uiso 1 1 calc R . .
H28C H 0.2746 0.6095 0.5683 0.211 Uiso 1 1 calc R . .
C29 C 0.14655(13) 0.7051(3) 0.51548(14) 0.0634(14) Uani 1 1 d . . .
H29A H 0.1273 0.7063 0.5232 0.076 Uiso 1 1 calc R . .
C30 C 0.1456(2) 0.6419(5) 0.4972(3) 0.143(4) Uani 1 1 d . . .
H30A H 0.1483 0.6072 0.5150 0.214 Uiso 1 1 calc R . .
H30B H 0.1638 0.6398 0.4886 0.214 Uiso 1 1 calc R . .
H30C H 0.1241 0.6370 0.4759 0.214 Uiso 1 1 calc R . .
C31 C 0.1420(2) 0.7605(5) 0.4886(2) 0.131(4) Uani 1 1 d . . .
H31A H 0.1209 0.7551 0.4668 0.196 Uiso 1 1 calc R . .
H31B H 0.1607 0.7608 0.4807 0.196 Uiso 1 1 calc R . .
H31C H 0.1416 0.8012 0.5009 0.196 Uiso 1 1 calc R . .
C32 C 0.09843(12) 0.8798(2) 0.59835(14) 0.0474(11) Uani 1 1 d . . .
C33 C 0.07631(14) 0.9105(2) 0.56690(15) 0.0589(13) Uani 1 1 d . . .
C34 C 0.06739(17) 0.9744(3) 0.56953(18) 0.0763(17) Uani 1 1 d . . .
H34A H 0.0518 0.9953 0.5480 0.092 Uiso 1 1 calc R . .
C35 C 0.08066(18) 1.0079(3) 0.60268(18) 0.0803(19) Uani 1 1 d D A .
C36 C 0.10165(17) 0.9755(3) 0.63350(17) 0.0728(16) Uani 1 1 d . . .
H36A H 0.1100 0.9971 0.6568 0.087 Uiso 1 1 calc R . .
C37 C 0.11135(13) 0.9112(2) 0.63208(14) 0.0532(12) Uani 1 1 d . . .
C38 C 0.06157(15) 0.8764(3) 0.52900(16) 0.0676(15) Uani 1 1 d . . .
H38A H 0.0647 0.8293 0.5342 0.081 Uiso 1 1 calc R . .
C39 C 0.02445(16) 0.8869(3) 0.5077(2) 0.089(2) Uani 1 1 d . . .
H39A H 0.0167 0.8629 0.4843 0.133 Uiso 1 1 calc R . .
H39B H 0.0201 0.9328 0.5023 0.133 Uiso 1 1 calc R . .
H39C H 0.0125 0.8720 0.5226 0.133 Uiso 1 1 calc R . .
C40 C 0.0809(2) 0.8929(6) 0.5068(2) 0.143(4) Uani 1 1 d . . .
H40A H 0.0716 0.8697 0.4831 0.215 Uiso 1 1 calc R . .
H40B H 0.1043 0.8806 0.5205 0.215 Uiso 1 1 calc R . .
H40C H 0.0794 0.9392 0.5020 0.215 Uiso 1 1 calc R . .
C41 C 0.0700(3) 1.0768(3) 0.6043(2) 0.128(4) Uani 1 1 d D . .
C42 C 0.07141(18) 1.1189(3) 0.5748(2) 0.097(2) Uani 1 1 d D A .
H42A H 0.0941 1.1181 0.5753 0.145 Uiso 1 1 calc R . .
H42B H 0.0657 1.1629 0.5789 0.145 Uiso 1 1 calc R . .
H42C H 0.0554 1.1036 0.5505 0.145 Uiso 1 1 calc R . .
C43 C 0.0351(4) 1.0786(6) 0.6056(6) 0.111(6) Uani 0.50 1 d PD A 1
H43A H 0.0287 1.1232 0.6072 0.167 Uiso 0.50 1 calc PR A 1
H43B H 0.0358 1.0547 0.6274 0.167 Uiso 0.50 1 calc PR A 1
H43C H 0.0186 1.0588 0.5830 0.167 Uiso 0.50 1 calc PR A 1
C43A C 0.0703(4) 1.1012(6) 0.6366(4) 0.093(4) Uani 0.50 1 d PD A 2
H43D H 0.0931 1.1143 0.6527 0.139 Uiso 0.50 1 calc PR A 2
H43E H 0.0625 1.0683 0.6491 0.139 Uiso 0.50 1 calc PR A 2
H43F H 0.0554 1.1386 0.6311 0.139 Uiso 0.50 1 calc PR A 2
C44 C 0.13490(16) 0.8788(3) 0.66822(15) 0.0670(15) Uani 1 1 d . . .
H44A H 0.1388 0.8337 0.6622 0.080 Uiso 1 1 calc R . .
C45 C 0.1689(2) 0.9121(4) 0.6860(3) 0.126(3) Uani 1 1 d . . .
H45A H 0.1830 0.8891 0.7086 0.189 Uiso 1 1 calc R . .
H45B H 0.1657 0.9565 0.6922 0.189 Uiso 1 1 calc R . .
H45C H 0.1797 0.9121 0.6684 0.189 Uiso 1 1 calc R . .
C46 C 0.1201(3) 0.8761(4) 0.6969(2) 0.130(4) Uani 1 1 d . . .
H46A H 0.1359 0.8547 0.7193 0.196 Uiso 1 1 calc R . .
H46B H 0.0990 0.8520 0.6869 0.196 Uiso 1 1 calc R . .
H46C H 0.1158 0.9198 0.7031 0.196 Uiso 1 1 calc R . .
C51 C 0.10122(11) 0.5081(3) 0.69004(12) 0.0504(11) Uani 1 1 d U . .
C52 C 0.09483(14) 0.4655(3) 0.71270(14) 0.0669(15) Uani 1 1 d U . .
H52A H 0.0731 0.4473 0.7051 0.080 Uiso 1 1 calc R . .
C53 C 0.11996(17) 0.4481(4) 0.74730(16) 0.0847(19) Uani 1 1 d U . .
C54 C 0.15094(15) 0.4754(4) 0.75837(15) 0.0791(17) Uani 1 1 d U . .
H54A H 0.1678 0.4638 0.7818 0.095 Uiso 1 1 calc R . .
C55 C 0.15837(13) 0.5192(3) 0.73665(14) 0.0650(14) Uani 1 1 d U . .
C56 C 0.13360(12) 0.5352(3) 0.70314(13) 0.0547(12) Uani 1 1 d U . .
H56A H 0.1384 0.5659 0.6880 0.066 Uiso 1 1 calc R . .
C57 C 0.11137(17) 0.4035(5) 0.77176(17) 0.101(2) Uani 1 1 d U . .
C58 C 0.0944(2) 0.4299(5) 0.79389(18) 0.102(2) Uani 1 1 d U . .
C59 C 0.0886(3) 0.3853(6) 0.8173(2) 0.133(3) Uani 1 1 d U . .
H59A H 0.0788 0.4008 0.8334 0.159 Uiso 1 1 calc R . .
C60 C 0.0960(2) 0.3208(6) 0.8190(2) 0.127(3) Uani 1 1 d U . .
C61 C 0.1138(2) 0.2962(6) 0.7972(3) 0.144(4) Uani 1 1 d U . .
H61A H 0.1356 0.2792 0.8149 0.173 Uiso 1 1 calc R . .
H61B H 0.1009 0.2593 0.7825 0.173 Uiso 1 1 calc R . .
C62 C 0.12005(19) 0.3377(5) 0.7730(2) 0.122(3) Uani 1 1 d U . .
C63 C 0.0866(2) 0.5005(5) 0.7940(2) 0.104(2) Uani 1 1 d U . .
H63A H 0.0883 0.5201 0.7716 0.125 Uiso 1 1 calc R . .
C64 C 0.1099(3) 0.5358(6) 0.8269(3) 0.148(4) Uani 1 1 d U . .
H64A H 0.1329 0.5302 0.8290 0.222 Uiso 1 1 calc R . .
H64B H 0.1081 0.5191 0.8493 0.222 Uiso 1 1 calc R . .
H64C H 0.1042 0.5816 0.8242 0.222 Uiso 1 1 calc R . .
C65 C 0.0498(3) 0.5099(6) 0.7901(3) 0.147(4) Uani 1 1 d U . .
H65A H 0.0345 0.4868 0.7681 0.220 Uiso 1 1 calc R . .
H65B H 0.0442 0.5557 0.7875 0.220 Uiso 1 1 calc R . .
H65C H 0.0476 0.4930 0.8123 0.220 Uiso 1 1 calc R . .
C66 C 0.0907(3) 0.2784(7) 0.8460(3) 0.178(5) Uani 1 1 d U . .
H66A H 0.0717 0.2970 0.8509 0.214 Uiso 1 1 calc R . .
C67 C 0.0799(4) 0.2114(8) 0.8302(3) 0.250(9) Uani 1 1 d U . .
H67A H 0.0599 0.2146 0.8070 0.376 Uiso 1 1 calc R . .
H67B H 0.0749 0.1855 0.8481 0.376 Uiso 1 1 calc R . .
H67C H 0.0980 0.1911 0.8254 0.376 Uiso 1 1 calc R . .
C68 C 0.1192(4) 0.2722(9) 0.8824(3) 0.240(8) Uani 1 1 d U . .
H68A H 0.1128 0.2445 0.8986 0.360 Uiso 1 1 calc R . .
H68B H 0.1254 0.3147 0.8937 0.360 Uiso 1 1 calc R . .
H68C H 0.1383 0.2532 0.8789 0.360 Uiso 1 1 calc R . .
C69 C 0.1382(3) 0.3105(6) 0.7496(4) 0.155(4) Uani 1 1 d U . .
H69A H 0.1418 0.3459 0.7343 0.186 Uiso 1 1 calc R . .
C70 C 0.1171(3) 0.2567(6) 0.7235(4) 0.170(4) Uani 1 1 d U . .
H70A H 0.0953 0.2740 0.7071 0.255 Uiso 1 1 calc R . .
H70B H 0.1140 0.2217 0.7385 0.255 Uiso 1 1 calc R . .
H70C H 0.1288 0.2404 0.7086 0.255 Uiso 1 1 calc R . .
C71 C 0.1717(3) 0.2792(6) 0.7725(5) 0.210(6) Uani 1 1 d U . .
H71A H 0.1811 0.2609 0.7558 0.315 Uiso 1 1 calc R . .
H71B H 0.1684 0.2450 0.7878 0.315 Uiso 1 1 calc R . .
H71C H 0.1871 0.3115 0.7885 0.315 Uiso 1 1 calc R . .
C72 C 0.19296(14) 0.5483(3) 0.74978(15) 0.0695(15) Uani 1 1 d U . .
C73 C 0.21799(12) 0.5148(2) 0.74624(12) 0.0506(11) Uani 1 1 d U . .
C74 C 0.25006(15) 0.5400(3) 0.75990(15) 0.0710(16) Uani 1 1 d U . .
H74A H 0.2672 0.5146 0.7576 0.085 Uiso 1 1 calc R . .
C75 C 0.25891(17) 0.5987(3) 0.7764(2) 0.101(2) Uani 1 1 d DU . .
C76 C 0.23428(19) 0.6312(4) 0.77857(19) 0.0883(19) Uani 1 1 d U . .
H76A H 0.2393 0.6719 0.7904 0.106 Uiso 1 1 calc R . .
C77 C 0.20115(17) 0.6110(3) 0.76484(16) 0.0760(15) Uani 1 1 d U . .
C78 C 0.21171(11) 0.4519(2) 0.72457(12) 0.0473(10) Uani 1 1 d U . .
H78A H 0.1873 0.4419 0.7153 0.057 Uiso 1 1 calc R . .
C79 C 0.22057(17) 0.4584(3) 0.69123(17) 0.0778(18) Uani 1 1 d U . .
H79A H 0.2077 0.4937 0.6755 0.117 Uiso 1 1 calc R . .
H79B H 0.2152 0.4183 0.6770 0.117 Uiso 1 1 calc R . .
H79C H 0.2446 0.4673 0.6997 0.117 Uiso 1 1 calc R . .
C80 C 0.23116(18) 0.3963(2) 0.74948(16) 0.0747(17) Uani 1 1 d U . .
H80A H 0.2247 0.3921 0.7705 0.112 Uiso 1 1 calc R . .
H80B H 0.2552 0.4050 0.7587 0.112 Uiso 1 1 calc R . .
H80C H 0.2260 0.3564 0.7351 0.112 Uiso 1 1 calc R . .
C81 C 0.2955(2) 0.6232(4) 0.7916(3) 0.124(3) Uani 1 1 d DU . .
H81A H 0.2955 0.6707 0.7952 0.149 Uiso 1 1 calc R . .
C82 C 0.31652(18) 0.5952(5) 0.8248(3) 0.132(3) Uani 1 1 d DU . .
H82A H 0.3079 0.6038 0.8439 0.198 Uiso 1 1 calc R . .
H82B H 0.3391 0.6134 0.8327 0.198 Uiso 1 1 calc R . .
H82C H 0.3174 0.5487 0.8214 0.198 Uiso 1 1 calc R . .
C83 C 0.3123(3) 0.6086(9) 0.7641(4) 0.239(9) Uani 1 1 d DU . .
H83A H 0.3354 0.6245 0.7745 0.359 Uiso 1 1 calc R . .
H83B H 0.2997 0.6300 0.7403 0.359 Uiso 1 1 calc R . .
H83C H 0.3123 0.5622 0.7601 0.359 Uiso 1 1 calc R . .
C84 C 0.17429(19) 0.6539(3) 0.76780(18) 0.0806(17) Uani 1 1 d U . .
H84A H 0.1525 0.6329 0.7521 0.097 Uiso 1 1 calc R . .
C85 C 0.1729(2) 0.7205(3) 0.7509(2) 0.102(2) Uani 1 1 d U . .
H85A H 0.1720 0.7160 0.7257 0.153 Uiso 1 1 calc R . .
H85B H 0.1929 0.7449 0.7662 0.153 Uiso 1 1 calc R . .
H85C H 0.1529 0.7432 0.7499 0.153 Uiso 1 1 calc R . .
C86 C 0.1739(3) 0.6614(3) 0.8068(2) 0.121(3) Uani 1 1 d U . .
H86A H 0.1747 0.6188 0.8179 0.181 Uiso 1 1 calc R . .
H86B H 0.1533 0.6834 0.8046 0.181 Uiso 1 1 calc R . .
H86C H 0.1933 0.6866 0.8228 0.181 Uiso 1 1 calc R . .
C91 C 0.09006(10) 0.45242(18) 0.55361(11) 0.0339(8) Uani 1 1 d . . .
C92 C 0.07861(10) 0.43116(18) 0.51699(11) 0.0329(8) Uani 1 1 d . . .
H92A H 0.0561 0.4399 0.5007 0.040 Uiso 1 1 calc R . .
C93 C 0.09899(10) 0.39745(19) 0.50331(11) 0.0356(8) Uani 1 1 d . . .
C94 C 0.13196(10) 0.38483(19) 0.52669(11) 0.0350(8) Uani 1 1 d . . .
H94A H 0.1462 0.3628 0.5175 0.042 Uiso 1 1 calc R . .
C95 C 0.14434(10) 0.40474(19) 0.56407(11) 0.0350(8) Uani 1 1 d . . .
C96 C 0.12358(10) 0.43729(18) 0.57730(11) 0.0344(8) Uani 1 1 d . . .
H96A H 0.1320 0.4496 0.6027 0.041 Uiso 1 1 calc R . .
C97 C 0.08499(9) 0.37322(19) 0.46408(11) 0.0347(8) Uani 1 1 d . . .
C98 C 0.07387(10) 0.30967(19) 0.45653(12) 0.0387(9) Uani 1 1 d . . .
C99 C 0.06218(11) 0.2875(2) 0.42010(13) 0.0447(10) Uani 1 1 d . . .
H99A H 0.0550 0.2441 0.4152 0.054 Uiso 1 1 calc R . .
C100 C 0.06064(11) 0.3261(2) 0.39074(12) 0.0417(9) Uani 1 1 d . . .
C101 C 0.07117(10) 0.3889(2) 0.39871(11) 0.0386(9) Uani 1 1 d . . .
H10A H 0.0702 0.4163 0.3790 0.046 Uiso 1 1 calc R . .
C102 C 0.08322(10) 0.4137(2) 0.43485(11) 0.0372(9) Uani 1 1 d . . .
C103 C 0.07488(11) 0.2642(2) 0.48758(12) 0.0420(9) Uani 1 1 d . . .
H10B H 0.0836 0.2896 0.5112 0.050 Uiso 1 1 calc R . .
C104 C 0.09890(16) 0.2095(3) 0.49277(18) 0.0741(17) Uani 1 1 d . . .
H10C H 0.1210 0.2266 0.4966 0.111 Uiso 1 1 calc R . .
H10D H 0.0907 0.1821 0.4706 0.111 Uiso 1 1 calc R . .
H10E H 0.1007 0.1841 0.5145 0.111 Uiso 1 1 calc R . .
C105 C 0.04061(13) 0.2406(3) 0.48202(18) 0.0719(17) Uani 1 1 d . . .
H10F H 0.0258 0.2774 0.4793 0.108 Uiso 1 1 calc R . .
H10G H 0.0422 0.2150 0.5036 0.108 Uiso 1 1 calc R . .
H10H H 0.0315 0.2140 0.4596 0.108 Uiso 1 1 calc R . .
C106 C 0.04848(13) 0.3014(2) 0.35101(13) 0.0510(11) Uani 1 1 d . . .
H10I H 0.0641 0.3200 0.3406 0.061 Uiso 1 1 calc R . .
C107 C 0.05040(16) 0.2295(3) 0.34750(17) 0.0711(15) Uani 1 1 d . . .
H10J H 0.0730 0.2146 0.3634 0.107 Uiso 1 1 calc R . .
H10K H 0.0454 0.2183 0.3216 0.107 Uiso 1 1 calc R . .
H10L H 0.0341 0.2088 0.3552 0.107 Uiso 1 1 calc R . .
C108 C 0.01437(15) 0.3275(3) 0.32738(15) 0.0786(18) Uani 1 1 d . . .
H10M H 0.0143 0.3742 0.3304 0.118 Uiso 1 1 calc R . .
H10N H -0.0023 0.3080 0.3350 0.118 Uiso 1 1 calc R . .
H10O H 0.0089 0.3172 0.3012 0.118 Uiso 1 1 calc R . .
C109 C 0.09639(11) 0.48245(19) 0.44194(12) 0.0396(9) Uani 1 1 d . . .
H10P H 0.0982 0.4949 0.4673 0.048 Uiso 1 1 calc R . .
C110 C 0.07339(12) 0.5314(2) 0.41448(13) 0.0491(11) Uani 1 1 d . . .
H11A H 0.0832 0.5744 0.4209 0.074 Uiso 1 1 calc R . .
H11B H 0.0514 0.5307 0.4157 0.074 Uiso 1 1 calc R . .
H11C H 0.0709 0.5204 0.3893 0.074 Uiso 1 1 calc R . .
C111 C 0.13135(12) 0.4857(2) 0.44240(16) 0.0566(12) Uani 1 1 d . . .
H11D H 0.1397 0.5299 0.4474 0.085 Uiso 1 1 calc R . .
H11E H 0.1306 0.4720 0.4182 0.085 Uiso 1 1 calc R . .
H11F H 0.1463 0.4573 0.4619 0.085 Uiso 1 1 calc R . .
C112 C 0.17901(10) 0.3866(2) 0.58930(11) 0.0384(9) Uani 1 1 d . . .
C113 C 0.20664(10) 0.4240(2) 0.59115(12) 0.0387(9) Uani 1 1 d . . .
C114 C 0.23861(10) 0.4024(2) 0.61340(12) 0.0406(9) Uani 1 1 d . . .
H11G H 0.2572 0.4281 0.6151 0.049 Uiso 1 1 calc R . .
C115 C 0.24479(11) 0.3454(2) 0.63311(13) 0.0471(11) Uani 1 1 d . . .
C116 C 0.21759(12) 0.3111(3) 0.63205(14) 0.0562(13) Uani 1 1 d . . .
H11H H 0.2212 0.2731 0.6465 0.067 Uiso 1 1 calc R . .
C117 C 0.18478(11) 0.3301(2) 0.61040(14) 0.0509(12) Uani 1 1 d . . .
C118 C 0.20166(11) 0.4869(2) 0.57020(14) 0.0470(11) Uani 1 1 d . . .
H11I H 0.1770 0.4939 0.5569 0.056 Uiso 1 1 calc R . .
C119 C 0.21625(16) 0.4843(3) 0.54089(15) 0.0682(15) Uani 1 1 d . . .
H11J H 0.2065 0.4480 0.5241 0.102 Uiso 1 1 calc R . .
H11K H 0.2406 0.4789 0.5531 0.102 Uiso 1 1 calc R . .
H11L H 0.2111 0.5244 0.5266 0.102 Uiso 1 1 calc R . .
C120 C 0.21565(15) 0.5430(2) 0.59603(16) 0.0610(14) Uani 1 1 d . . .
H12B H 0.2118 0.5827 0.5815 0.092 Uiso 1 1 calc R . .
H12C H 0.2398 0.5368 0.6102 0.092 Uiso 1 1 calc R . .
H12D H 0.2045 0.5459 0.6132 0.092 Uiso 1 1 calc R . .
C121 C 0.28025(11) 0.3246(3) 0.65685(13) 0.0531(12) Uani 1 1 d . . .
H12E H 0.2789 0.2811 0.6669 0.064 Uiso 1 1 calc R . .
C122 C 0.30129(12) 0.3182(3) 0.63497(16) 0.0600(13) Uani 1 1 d . . .
H12F H 0.2902 0.2894 0.6138 0.090 Uiso 1 1 calc R . .
H12G H 0.3232 0.3004 0.6509 0.090 Uiso 1 1 calc R . .
H12H H 0.3043 0.3605 0.6258 0.090 Uiso 1 1 calc R . .
C123 C 0.29671(16) 0.3692(4) 0.69000(18) 0.095(2) Uani 1 1 d . . .
H12I H 0.2824 0.3727 0.7038 0.142 Uiso 1 1 calc R . .
H12J H 0.2997 0.4118 0.6812 0.142 Uiso 1 1 calc R . .
H12K H 0.3186 0.3517 0.7063 0.142 Uiso 1 1 calc R . .
C124 C 0.15531(13) 0.2916(3) 0.6116(2) 0.080(2) Uani 1 1 d . . .
H12L H 0.1343 0.3111 0.5930 0.097 Uiso 1 1 calc R . .
C125 C 0.15639(17) 0.2223(4) 0.6002(3) 0.126(4) Uani 1 1 d . . .
H12M H 0.1574 0.2210 0.5757 0.190 Uiso 1 1 calc R . .
H12N H 0.1362 0.1999 0.5989 0.190 Uiso 1 1 calc R . .
H12O H 0.1762 0.2011 0.6185 0.190 Uiso 1 1 calc R . .
C126 C 0.1537(2) 0.2956(5) 0.6484(3) 0.138(4) Uani 1 1 d . . .
H12P H 0.1533 0.3407 0.6552 0.207 Uiso 1 1 calc R . .
H12Q H 0.1735 0.2745 0.6670 0.207 Uiso 1 1 calc R . .
H12R H 0.1334 0.2741 0.6475 0.207 Uiso 1 1 calc R . .
O11 O 0.25539(10) 0.39625(18) 0.41737(12) 0.0561(10) Uani 0.83 1 d P . .
O12 O 0.23213(11) 0.48734(19) 0.44513(15) 0.0695(13) Uani 0.83 1 d P . .
C211 C 0.2709(2) 0.3429(3) 0.4079(2) 0.076(2) Uani 0.83 1 d P C .
H21B H 0.2548 0.3074 0.3991 0.114 Uiso 0.83 1 calc PR . .
H21C H 0.2904 0.3290 0.4299 0.114 Uiso 0.83 1 calc PR . .
H21D H 0.2782 0.3555 0.3883 0.114 Uiso 0.83 1 calc PR . .
C212 C 0.23464(17) 0.3787(3) 0.4357(2) 0.074(2) Uani 0.83 1 d P C .
H21E H 0.2485 0.3679 0.4620 0.088 Uiso 0.83 1 calc PR B 1
H21F H 0.2212 0.3404 0.4236 0.088 Uiso 0.83 1 calc PR B 1
C213 C 0.21277(16) 0.4320(3) 0.4338(2) 0.075(2) Uani 0.83 1 d P C .
H21G H 0.1959 0.4372 0.4081 0.090 Uiso 0.83 1 calc PR . .
H21H H 0.2009 0.4239 0.4502 0.090 Uiso 0.83 1 calc PR . .
C214 C 0.21175(18) 0.5425(3) 0.4430(2) 0.072(2) Uani 0.83 1 d P C .
H21I H 0.1922 0.5295 0.4478 0.109 Uiso 0.83 1 calc PR . .
H21J H 0.2042 0.5616 0.4182 0.109 Uiso 0.83 1 calc PR . .
H21K H 0.2249 0.5742 0.4617 0.109 Uiso 0.83 1 calc PR . .
O21 O 0.32508(11) 0.4658(2) 0.43537(13) 0.0630(12) Uani 0.83 1 d P . .
O22 O 0.30742(12) 0.4620(3) 0.49163(12) 0.0758(14) Uani 0.83 1 d P . .
C221 C 0.3383(2) 0.4860(4) 0.4101(3) 0.099(3) Uani 0.83 1 d P C .
H22A H 0.3610 0.4690 0.4176 0.148 Uiso 0.83 1 calc PR . .
H22B H 0.3389 0.5330 0.4097 0.148 Uiso 0.83 1 calc PR . .
H22C H 0.3241 0.4700 0.3852 0.148 Uiso 0.83 1 calc PR . .
C222 C 0.35003(15) 0.4514(4) 0.4704(2) 0.072(2) Uani 0.83 1 d P C .
H22D H 0.3639 0.4901 0.4806 0.087 Uiso 0.83 1 calc PR . .
H22E H 0.3648 0.4174 0.4678 0.087 Uiso 0.83 1 calc PR . .
C223 C 0.33607(18) 0.4303(4) 0.4962(2) 0.079(2) Uani 0.83 1 d P C .
H22I H 0.3313 0.3837 0.4927 0.094 Uiso 0.83 1 calc PR . .
H22J H 0.3528 0.4369 0.5219 0.094 Uiso 0.83 1 calc PR . .
C224 C 0.2965(2) 0.4551(5) 0.5215(2) 0.100(3) Uani 0.83 1 d P C .
H22F H 0.3158 0.4455 0.5446 0.149 Uiso 0.83 1 calc PR . .
H22G H 0.2802 0.4200 0.5158 0.149 Uiso 0.83 1 calc PR . .
H22H H 0.2860 0.4952 0.5245 0.149 Uiso 0.83 1 calc PR . .
Mg1 Mg 0.27699(18) 0.4842(3) 0.4365(2) 0.131(2) Uani 0.50 1 d P C 1
O31 O 0.25816(15) 0.5180(3) 0.37773(14) 0.0735(14) Uani 0.83 1 d P C 1
O32 O 0.28126(12) 0.5851(2) 0.44167(16) 0.0702(13) Uani 0.83 1 d P C 1
C231 C 0.2347(2) 0.4859(5) 0.3473(2) 0.096(3) Uani 0.83 1 d P C 1
H23B H 0.2306 0.5106 0.3246 0.144 Uiso 0.83 1 calc PR C 1
H23C H 0.2138 0.4814 0.3507 0.144 Uiso 0.83 1 calc PR C 1
H23D H 0.2433 0.4433 0.3452 0.144 Uiso 0.83 1 calc PR C 1
C232 C 0.2507(2) 0.5811(5) 0.3744(2) 0.093(3) Uani 0.83 1 d P C 1
H23E H 0.2287 0.5889 0.3754 0.112 Uiso 0.83 1 calc PR C 1
H23F H 0.2502 0.5983 0.3507 0.112 Uiso 0.83 1 calc PR C 1
C233 C 0.2815(2) 0.6151(3) 0.4106(3) 0.082(3) Uani 0.83 1 d P C 1
H23G H 0.3033 0.6088 0.4089 0.098 Uiso 0.83 1 calc PR C 1
H23H H 0.2774 0.6617 0.4114 0.098 Uiso 0.83 1 calc PR C 1
C234 C 0.3046(2) 0.6107(4) 0.4729(3) 0.110(3) Uani 0.83 1 d P C 1
H23I H 0.3035 0.6577 0.4711 0.165 Uiso 0.83 1 calc PR C 1
H23J H 0.3269 0.5962 0.4757 0.165 Uiso 0.83 1 calc PR C 1
H23K H 0.3004 0.5969 0.4944 0.165 Uiso 0.83 1 calc PR C 1
O91 O 0.2664(3) 0.5567(8) 0.4051(6) 0.161(7) Uani 0.50 1 d P D 2
H91A H 0.2519 0.5456 0.4133 0.242 Uiso 0.50 1 d PR D 2
H91B H 0.2850 0.5382 0.4097 0.242 Uiso 0.50 1 d PR D 2
O41 O 0.17015(8) 0.28506(17) 0.42240(10) 0.0569(8) Uani 1 1 d D . .
O42 O 0.20900(10) 0.31827(16) 0.49764(10) 0.0625(9) Uani 1 1 d D . .
C241 C 0.14477(15) 0.3053(3) 0.38767(15) 0.0693(15) Uani 1 1 d D . .
H24K H 0.1540 0.3057 0.3687 0.104 Uiso 1 1 calc R . .
H24L H 0.1372 0.3486 0.3904 0.104 Uiso 1 1 calc R . .
H24M H 0.1258 0.2755 0.3802 0.104 Uiso 1 1 calc R . .
C242 C 0.15812(13) 0.2830(3) 0.45024(15) 0.0608(13) Uani 1 1 d D . .
H24N H 0.1404 0.2500 0.4442 0.073 Uiso 1 1 calc R . .
H24O H 0.1483 0.3251 0.4520 0.073 Uiso 1 1 calc R . .
C243 C 0.18588(13) 0.2675(2) 0.48607(14) 0.0571(12) Uani 1 1 d D . .
H24P H 0.1768 0.2595 0.5051 0.069 Uiso 1 1 calc R . .
H24Q H 0.1973 0.2279 0.4834 0.069 Uiso 1 1 calc R . .
C244 C 0.23466(15) 0.3071(3) 0.53353(16) 0.0693(15) Uani 1 1 d D . .
H24R H 0.2503 0.3435 0.5406 0.104 Uiso 1 1 calc R . .
H24S H 0.2468 0.2677 0.5331 0.104 Uiso 1 1 calc R . .
H24T H 0.2246 0.3025 0.5517 0.104 Uiso 1 1 calc R . .
O51 O 0.07945(14) 0.7218(2) 0.71130(13) 0.0976(14) Uani 1 1 d . . .
O52 O 0.09367(18) 0.7380(5) 0.79132(17) 0.155(3) Uani 1 1 d . . .
C251 C 0.08765(19) 0.6960(3) 0.68360(18) 0.0831(18) Uani 1 1 d . . .
H25D H 0.0903 0.7308 0.6681 0.125 Uiso 1 1 calc R . .
H25E H 0.0698 0.6670 0.6682 0.125 Uiso 1 1 calc R . .
H25F H 0.1087 0.6721 0.6949 0.125 Uiso 1 1 calc R . .
C252 C 0.07528(15) 0.6790(3) 0.73537(16) 0.0702(15) Uani 1 1 d . . .
H25G H 0.0965 0.6550 0.7478 0.084 Uiso 1 1 calc R . .
H25M H 0.0579 0.6476 0.7207 0.084 Uiso 1 1 calc R . .
C253 C 0.0660(2) 0.7052(6) 0.7635(2) 0.136(4) Uani 1 1 d . . .
H25H H 0.0583 0.6702 0.7752 0.164 Uiso 1 1 calc R . .
H25I H 0.0472 0.7356 0.7520 0.164 Uiso 1 1 calc R . .
C254 C 0.0982(3) 0.8075(7) 0.7821(3) 0.153(4) Uani 1 1 d . . .
H25J H 0.1171 0.8266 0.8029 0.230 Uiso 1 1 calc R . .
H25K H 0.0778 0.8318 0.7779 0.230 Uiso 1 1 calc R . .
H25L H 0.1028 0.8088 0.7596 0.230 Uiso 1 1 calc R . .
O61 O -0.02441(14) 0.3626(3) 0.52251(14) 0.0939(14) Uani 1 1 d . . .
O62 O 0.03076(13) 0.3418(3) 0.59443(17) 0.1003(16) Uani 1 1 d . . .
C261 C -0.05975(18) 0.3716(4) 0.50393(18) 0.106(3) Uani 1 1 d . . .
H26B H -0.0643 0.4143 0.4925 0.159 Uiso 1 1 calc R . .
H26C H -0.0700 0.3679 0.5219 0.159 Uiso 1 1 calc R . .
H26D H -0.0691 0.3388 0.4846 0.159 Uiso 1 1 calc R . .
C262 C -0.0169(3) 0.3065(4) 0.5410(4) 0.160(5) Uani 1 1 d . . .
H26E H -0.0255 0.2704 0.5233 0.192 Uiso 1 1 calc R . .
H26F H -0.0277 0.3045 0.5589 0.192 Uiso 1 1 calc R . .
C263 C 0.0211(3) 0.3012(4) 0.5618(4) 0.164(5) Uani 1 1 d . . .
H26G H 0.0276 0.2561 0.5692 0.197 Uiso 1 1 calc R . .
H26H H 0.0323 0.3155 0.5457 0.197 Uiso 1 1 calc R . .
C264 C 0.06595(18) 0.3415(4) 0.6139(3) 0.116(3) Uani 1 1 d . . .
H26I H 0.0723 0.3706 0.6353 0.174 Uiso 1 1 calc R . .
H26J H 0.0764 0.3558 0.5974 0.174 Uiso 1 1 calc R . .
H26K H 0.0735 0.2979 0.6227 0.174 Uiso 1 1 calc R . .
O71 O 0.0078(2) 0.8882(5) 0.6469(3) 0.184(3) Uiso 1 1 d D . .
O72 O -0.0095(4) 1.0024(8) 0.6735(5) 0.324(7) Uiso 1 1 d D . .
C271 C 0.0240(4) 0.8608(8) 0.6255(4) 0.218(6) Uiso 1 1 d D . .
H27D H 0.0072 0.8479 0.6011 0.327 Uiso 1 1 calc R . .
H27E H 0.0369 0.8230 0.6384 0.327 Uiso 1 1 calc R . .
H27F H 0.0392 0.8925 0.6221 0.327 Uiso 1 1 calc R . .
C272 C 0.0262(5) 0.9096(10) 0.6801(5) 0.274(9) Uiso 1 1 d D . .
H27G H 0.0434 0.9398 0.6793 0.329 Uiso 1 1 calc R . .
H27H H 0.0374 0.8738 0.6971 0.329 Uiso 1 1 calc R . .
C273 C 0.0024(5) 0.9431(8) 0.6926(5) 0.247(8) Uiso 1 1 d D . .
H27I H -0.0169 0.9146 0.6885 0.296 Uiso 1 1 calc R . .
H27J H 0.0137 0.9516 0.7196 0.296 Uiso 1 1 calc R . .
C274 C -0.0317(4) 1.0360(8) 0.6862(5) 0.233(7) Uiso 1 1 d D . .
H27K H -0.0374 1.0778 0.6738 0.349 Uiso 1 1 calc R . .
H27L H -0.0206 1.0425 0.7131 0.349 Uiso 1 1 calc R . .
H27M H -0.0521 1.0107 0.6804 0.349 Uiso 1 1 calc R . .
O81 O 0.11457(14) 0.1180(3) 0.41339(15) 0.1056(16) Uani 1 1 d . . .
C281 C 0.1350(2) 0.1227(5) 0.3938(2) 0.115(3) Uani 1 1 d . . .
H28D H 0.1534 0.1528 0.4065 0.172 Uiso 1 1 calc R . .
H28E H 0.1218 0.1383 0.3686 0.172 Uiso 1 1 calc R . .
H28F H 0.1443 0.0803 0.3925 0.172 Uiso 1 1 calc R . .
C282 C 0.0876(2) 0.0769(4) 0.3976(3) 0.101(2) Uani 1 1 d . . .
H28Q H 0.0965 0.0332 0.3972 0.121 Uiso 0.50 1 calc PR E 1
H28R H 0.0750 0.0902 0.3715 0.121 Uiso 0.50 1 calc PR E 1
H28S H 0.0761 0.0890 0.3711 0.121 Uiso 0.50 1 d PR E 2
H28T H 0.0718 0.0854 0.4094 0.121 Uiso 0.50 1 d PR E 2
O82 O 0.0789(3) 0.0501(4) 0.4499(3) 0.088(3) Uani 0.50 1 d P F 1
C283 C 0.0647(4) 0.0728(7) 0.4151(5) 0.101(5) Uani 0.50 1 d P F 1
H28G H 0.0554 0.1161 0.4156 0.122 Uiso 0.50 1 calc PR F 1
H28H H 0.0458 0.0445 0.4002 0.122 Uiso 0.50 1 calc PR F 1
C284 C 0.0511(5) 0.0501(6) 0.4620(5) 0.106(6) Uani 0.50 1 d P F 1
H28I H 0.0593 0.0361 0.4879 0.159 Uiso 0.50 1 calc PR F 1
H28J H 0.0335 0.0206 0.4463 0.159 Uiso 0.50 1 calc PR F 1
H28K H 0.0418 0.0936 0.4597 0.159 Uiso 0.50 1 calc PR F 1
O83 O 0.1101(3) -0.0167(6) 0.4331(4) 0.128(4) Uani 0.50 1 d P F 2
C285 C 0.0926(5) 0.0071(9) 0.3993(6) 0.164(11) Uani 0.50 1 d P F 2
H28L H 0.0704 -0.0140 0.3891 0.197 Uiso 0.50 1 calc PR F 2
H28M H 0.1042 -0.0045 0.3831 0.197 Uiso 0.50 1 calc PR F 2
C286 C 0.1189(4) -0.0842(6) 0.4313(4) 0.086(4) Uani 0.50 1 d P F 2
H28N H 0.1309 -0.1007 0.4565 0.128 Uiso 0.50 1 calc PR F 2
H28O H 0.1331 -0.0877 0.4174 0.128 Uiso 0.50 1 calc PR F 2
H28P H 0.0984 -0.1092 0.4187 0.128 Uiso 0.50 1 calc PR F 2

loop_
_atom_site_aniso_label
_atom_site_aniso_U_11
_atom_site_aniso_U_22
_atom_site_aniso_U_33
_atom_site_aniso_U_23
_atom_site_aniso_U_13
_atom_site_aniso_U_12
Mo1 0.03234(18) 0.0386(2) 0.03460(19) 0.00140(15) 0.01320(14) 0.00595(15)
N1 0.0321(17) 0.0389(19) 0.047(2) -0.0001(15) 0.0152(15) 0.0059(14)
N2 0.0367(18) 0.063(2) 0.0309(17) 0.0004(16) 0.0126(15) 0.0127(17)
N3 0.0307(16) 0.0401(18) 0.0301(16) 0.0048(14) 0.0146(13) 0.0082(13)
N4 0.0386(17) 0.0358(17) 0.0315(16) 0.0015(14) 0.0155(14) 0.0073(14)
N5 0.039(2) 0.0430(19) 0.044(2) 0.0015(16) 0.0160(16) 0.0098(16)
N6 0.038(2) 0.061(3) 0.077(3) 0.000(2) 0.018(2) 0.0091(19)
C1 0.038(2) 0.043(2) 0.055(3) 0.004(2) 0.020(2) 0.0088(18)
C2 0.033(2) 0.042(2) 0.047(2) 0.0104(19) 0.0159(18) 0.0099(17)
C3 0.037(2) 0.053(3) 0.036(2) -0.0046(19) 0.0185(18) 0.0058(19)
C4 0.041(2) 0.067(3) 0.033(2) 0.001(2) 0.0176(18) 0.006(2)
C5 0.0312(19) 0.041(2) 0.033(2) 0.0045(16) 0.0138(16) 0.0058(16)
C6 0.036(2) 0.046(2) 0.030(2) 0.0047(17) 0.0156(17) 0.0071(17)
C11 0.049(2) 0.037(2) 0.042(2) 0.0045(18) 0.021(2) 0.0074(18)
C12 0.042(2) 0.034(2) 0.042(2) 0.0027(17) 0.0189(19) 0.0073(17)
C13 0.048(2) 0.038(2) 0.037(2) 0.0040(17) 0.0191(19) 0.0083(18)
C14 0.047(2) 0.037(2) 0.046(2) 0.0062(18) 0.022(2) 0.0017(18)
C15 0.051(2) 0.034(2) 0.046(2) 0.0032(18) 0.022(2) 0.0050(18)
C16 0.053(3) 0.035(2) 0.052(3) 0.0042(19) 0.027(2) 0.0093(19)
C17 0.043(2) 0.032(2) 0.044(2) 0.0040(17) 0.0219(19) 0.0041(17)
C18 0.045(2) 0.031(2) 0.044(2) 0.0042(17) 0.0184(19) 0.0007(17)
C19 0.045(2) 0.038(2) 0.056(3) 0.007(2) 0.018(2) -0.0010(19)
C20 0.045(2) 0.040(2) 0.066(3) 0.008(2) 0.030(2) 0.0045(19)
C21 0.061(3) 0.048(3) 0.050(3) 0.008(2) 0.033(2) 0.009(2)
C22 0.046(2) 0.046(2) 0.050(3) 0.004(2) 0.021(2) 0.009(2)
C23 0.046(2) 0.051(3) 0.046(3) 0.004(2) 0.018(2) 0.004(2)
C24 0.147(7) 0.058(4) 0.064(4) -0.007(3) 0.047(4) -0.018(4)
C25 0.098(4) 0.059(3) 0.055(3) 0.013(3) 0.034(3) 0.009(3)
C26 0.060(3) 0.061(3) 0.083(4) 0.011(3) 0.046(3) 0.008(3)
C27 0.061(4) 0.107(5) 0.124(6) 0.039(5) 0.044(4) -0.005(4)
C28 0.098(6) 0.122(7) 0.244(12) -0.054(8) 0.112(8) -0.008(5)
C29 0.056(3) 0.093(4) 0.042(3) -0.005(3) 0.020(2) 0.018(3)
C30 0.078(5) 0.159(8) 0.147(8) -0.094(7) -0.002(5) 0.022(5)
C31 0.098(6) 0.213(11) 0.066(5) 0.058(6) 0.018(4) 0.035(6)
C32 0.052(3) 0.039(2) 0.061(3) 0.007(2) 0.034(2) 0.007(2)
C33 0.078(4) 0.044(3) 0.062(3) 0.008(2) 0.036(3) 0.016(2)
C34 0.097(5) 0.061(3) 0.074(4) 0.022(3) 0.037(4) 0.035(3)
C35 0.122(6) 0.047(3) 0.079(4) 0.006(3) 0.048(4) 0.034(3)
C36 0.110(5) 0.047(3) 0.069(4) 0.003(3) 0.043(4) 0.017(3)
C37 0.071(3) 0.039(2) 0.059(3) 0.006(2) 0.036(3) 0.010(2)
C38 0.072(4) 0.058(3) 0.064(3) 0.008(3) 0.019(3) 0.022(3)
C39 0.074(4) 0.082(4) 0.100(5) -0.005(4) 0.025(4) -0.003(3)
C40 0.098(6) 0.263(13) 0.065(5) -0.057(6) 0.030(4) 0.002(7)
C41 0.221(11) 0.055(4) 0.120(7) 0.017(4) 0.080(7) 0.062(6)
C42 0.084(5) 0.053(4) 0.139(7) 0.004(4) 0.031(5) 0.006(3)
C43 0.137(14) 0.054(7) 0.172(17) 0.016(9) 0.093(14) 0.044(9)
C43A 0.125(12) 0.055(7) 0.106(11) -0.003(7) 0.055(10) 0.041(8)
C44 0.100(5) 0.047(3) 0.058(3) 0.010(2) 0.036(3) 0.020(3)
C45 0.102(6) 0.111(6) 0.124(7) 0.045(6) 0.003(5) 0.003(5)
C46 0.214(10) 0.119(7) 0.093(5) 0.053(5) 0.097(7) 0.072(7)
C51 0.041(2) 0.077(3) 0.033(2) 0.000(2) 0.0137(18) 0.019(2)
C52 0.058(3) 0.104(4) 0.045(3) 0.021(3) 0.028(2) 0.026(3)
C53 0.073(4) 0.142(6) 0.046(3) 0.028(3) 0.031(3) 0.039(4)
C54 0.056(3) 0.133(5) 0.040(3) 0.000(3) 0.010(2) 0.039(3)
C55 0.056(3) 0.088(4) 0.038(2) -0.018(2) 0.006(2) 0.031(2)
C56 0.051(3) 0.066(3) 0.040(2) -0.013(2) 0.010(2) 0.019(2)
C57 0.069(4) 0.182(6) 0.054(3) 0.054(4) 0.025(3) 0.041(4)
C58 0.114(6) 0.147(5) 0.048(3) 0.020(4) 0.035(4) -0.023(5)
C59 0.143(8) 0.201(7) 0.056(4) 0.036(6) 0.042(5) -0.027(7)
C60 0.128(7) 0.180(7) 0.088(5) 0.061(6) 0.059(5) -0.014(6)
C61 0.087(5) 0.235(9) 0.113(6) 0.111(7) 0.044(5) 0.047(6)
C62 0.083(5) 0.189(7) 0.110(6) 0.097(5) 0.056(4) 0.050(5)
C63 0.121(6) 0.133(5) 0.072(4) -0.006(4) 0.052(4) -0.018(5)
C64 0.155(8) 0.203(10) 0.091(6) -0.040(7) 0.054(6) -0.026(8)
C65 0.135(7) 0.180(10) 0.152(9) 0.018(8) 0.086(7) -0.005(7)
C66 0.165(9) 0.262(11) 0.107(7) 0.091(8) 0.054(6) -0.045(9)
C67 0.306(19) 0.316(15) 0.136(9) 0.068(9) 0.096(10) -0.171(16)
C68 0.269(16) 0.34(2) 0.075(6) 0.097(8) 0.031(7) -0.042(14)
C69 0.130(7) 0.165(8) 0.228(11) 0.129(7) 0.130(8) 0.084(6)
C70 0.181(9) 0.188(10) 0.220(11) 0.093(7) 0.162(9) 0.077(7)
C71 0.123(7) 0.222(13) 0.338(17) 0.166(12) 0.148(8) 0.097(7)
C72 0.064(3) 0.068(3) 0.050(3) -0.019(2) -0.006(2) 0.020(2)
C73 0.055(3) 0.045(2) 0.038(2) 0.0063(19) 0.004(2) -0.003(2)
C74 0.073(3) 0.057(3) 0.053(3) 0.017(2) -0.006(3) -0.021(3)
C75 0.080(4) 0.058(4) 0.112(6) 0.005(4) -0.016(4) -0.004(3)
C76 0.090(4) 0.084(4) 0.076(4) -0.025(4) 0.018(4) -0.026(3)
C77 0.089(4) 0.070(3) 0.056(3) 0.003(3) 0.015(3) 0.008(3)
C78 0.043(2) 0.056(3) 0.039(2) -0.015(2) 0.0121(19) -0.004(2)
C79 0.091(4) 0.088(4) 0.062(3) 0.024(3) 0.040(3) 0.047(4)
C80 0.126(5) 0.041(3) 0.058(3) -0.002(2) 0.037(3) 0.003(3)
C81 0.112(5) 0.091(5) 0.133(7) 0.008(5) 0.012(5) -0.065(5)
C82 0.064(4) 0.128(7) 0.171(7) -0.021(6) 0.012(5) -0.013(5)
C83 0.151(11) 0.38(2) 0.191(10) -0.031(14) 0.068(9) -0.143(14)
C84 0.104(5) 0.066(3) 0.067(4) -0.003(3) 0.029(4) 0.011(3)
C85 0.146(7) 0.079(4) 0.076(4) 0.004(3) 0.041(5) 0.023(4)
C86 0.243(11) 0.057(4) 0.077(5) -0.013(3) 0.079(6) -0.017(5)
C91 0.0335(19) 0.033(2) 0.037(2) 0.0092(16) 0.0167(16) 0.0040(15)
C92 0.0332(19) 0.035(2) 0.0314(19) 0.0058(15) 0.0139(16) 0.0066(15)
C93 0.039(2) 0.034(2) 0.033(2) 0.0074(16) 0.0148(17) 0.0056(16)
C94 0.037(2) 0.036(2) 0.038(2) 0.0050(16) 0.0215(17) 0.0059(16)
C95 0.036(2) 0.035(2) 0.037(2) 0.0100(16) 0.0180(17) 0.0058(16)
C96 0.035(2) 0.037(2) 0.0324(19) 0.0023(16) 0.0137(16) 0.0056(16)
C97 0.0322(19) 0.039(2) 0.037(2) 0.0036(17) 0.0184(17) 0.0066(16)
C98 0.040(2) 0.037(2) 0.043(2) 0.0039(18) 0.0210(18) 0.0078(17)
C99 0.048(2) 0.041(2) 0.048(3) -0.0040(19) 0.023(2) 0.0055(19)
C100 0.041(2) 0.045(2) 0.041(2) -0.0016(19) 0.0189(19) 0.0071(18)
C101 0.046(2) 0.039(2) 0.037(2) 0.0044(17) 0.0232(19) 0.0082(18)
C102 0.037(2) 0.040(2) 0.038(2) 0.0032(17) 0.0188(18) 0.0087(17)
C103 0.046(2) 0.039(2) 0.045(2) 0.0046(18) 0.022(2) 0.0037(18)
C104 0.085(4) 0.066(3) 0.090(4) 0.035(3) 0.054(4) 0.036(3)
C105 0.051(3) 0.084(4) 0.083(4) 0.046(3) 0.030(3) 0.009(3)
C106 0.060(3) 0.050(3) 0.048(3) -0.009(2) 0.027(2) 0.001(2)
C107 0.082(4) 0.070(4) 0.070(4) -0.019(3) 0.039(3) -0.009(3)
C108 0.069(4) 0.111(5) 0.047(3) -0.024(3) 0.015(3) 0.018(3)
C109 0.048(2) 0.037(2) 0.037(2) 0.0032(17) 0.0210(19) 0.0066(18)
C110 0.055(3) 0.042(2) 0.050(3) 0.010(2) 0.020(2) 0.004(2)
C111 0.048(3) 0.047(3) 0.075(3) -0.001(2) 0.025(3) -0.002(2)
C112 0.035(2) 0.046(2) 0.038(2) 0.0060(18) 0.0179(17) 0.0092(17)
C113 0.040(2) 0.035(2) 0.043(2) 0.0017(17) 0.0182(18) 0.0087(17)
C114 0.036(2) 0.043(2) 0.041(2) -0.0007(18) 0.0140(18) 0.0061(17)
C115 0.041(2) 0.053(3) 0.045(2) 0.008(2) 0.014(2) 0.019(2)
C116 0.045(3) 0.069(3) 0.060(3) 0.031(3) 0.026(2) 0.022(2)
C117 0.039(2) 0.055(3) 0.060(3) 0.028(2) 0.022(2) 0.015(2)
C118 0.034(2) 0.039(2) 0.062(3) 0.010(2) 0.013(2) 0.0083(18)
C119 0.097(4) 0.050(3) 0.056(3) 0.015(2) 0.029(3) 0.006(3)
C120 0.082(4) 0.038(3) 0.078(4) 0.001(2) 0.047(3) -0.006(2)
C121 0.043(2) 0.063(3) 0.049(3) 0.011(2) 0.013(2) 0.022(2)
C122 0.039(2) 0.066(3) 0.072(3) 0.012(3) 0.019(2) 0.020(2)
C123 0.062(4) 0.129(6) 0.066(4) -0.012(4) -0.003(3) 0.043(4)
C124 0.043(3) 0.084(4) 0.119(5) 0.074(4) 0.037(3) 0.021(3)
C125 0.058(4) 0.089(5) 0.215(10) 0.070(6) 0.038(5) -0.005(4)
C126 0.099(6) 0.196(10) 0.160(8) 0.098(8) 0.094(6) 0.030(6)
O11 0.060(2) 0.042(2) 0.065(3) 0.0086(19) 0.023(2) -0.0059(18)
O12 0.067(3) 0.041(2) 0.121(4) 0.028(2) 0.059(3) 0.020(2)
C211 0.121(6) 0.035(3) 0.084(5) -0.012(3) 0.054(5) -0.015(4)
C212 0.057(4) 0.054(4) 0.111(6) 0.020(4) 0.034(4) -0.011(3)
C213 0.048(3) 0.066(4) 0.119(6) 0.040(4) 0.043(4) 0.006(3)
C214 0.069(4) 0.065(4) 0.105(6) 0.018(4) 0.059(4) 0.016(3)
O21 0.059(2) 0.070(3) 0.079(3) 0.038(2) 0.047(2) 0.027(2)
O22 0.061(3) 0.119(4) 0.051(3) 0.024(3) 0.027(2) 0.032(3)
C221 0.115(7) 0.102(6) 0.124(7) 0.040(5) 0.096(6) 0.048(5)
C222 0.034(3) 0.077(5) 0.101(6) 0.004(4) 0.023(3) 0.009(3)
C223 0.065(4) 0.089(5) 0.072(5) 0.033(4) 0.018(4) 0.022(4)
C224 0.104(7) 0.137(8) 0.066(5) 0.030(5) 0.043(5) 0.013(6)
Mg1 0.129(5) 0.125(5) 0.151(6) 0.011(4) 0.068(5) 0.003(4)
O31 0.099(4) 0.070(3) 0.054(3) 0.000(2) 0.032(3) 0.002(3)
O32 0.054(3) 0.058(3) 0.091(4) -0.019(3) 0.022(3) -0.005(2)
C231 0.099(6) 0.120(7) 0.053(4) 0.004(5) 0.013(4) 0.003(5)
C232 0.094(6) 0.108(7) 0.085(6) 0.060(5) 0.045(5) 0.039(5)
C233 0.094(5) 0.025(3) 0.161(8) 0.020(4) 0.088(6) 0.000(3)
C234 0.077(5) 0.094(6) 0.139(8) -0.049(6) 0.022(6) 0.008(5)
O91 0.074(8) 0.181(16) 0.202(18) 0.057(15) 0.028(10) 0.017(9)
O41 0.056(2) 0.063(2) 0.059(2) 0.0031(17) 0.0318(17) 0.0051(16)
O42 0.085(3) 0.0490(19) 0.056(2) 0.0075(16) 0.0308(19) -0.0011(18)
C241 0.075(4) 0.078(4) 0.058(3) 0.002(3) 0.031(3) 0.013(3)
C242 0.064(3) 0.065(3) 0.067(3) 0.008(3) 0.040(3) 0.009(3)
C243 0.069(3) 0.053(3) 0.066(3) 0.006(2) 0.044(3) 0.002(2)
C244 0.085(4) 0.063(3) 0.062(3) 0.005(3) 0.032(3) -0.003(3)
O51 0.133(4) 0.092(3) 0.078(3) -0.002(3) 0.052(3) 0.003(3)
O52 0.112(5) 0.274(10) 0.074(4) -0.004(5) 0.031(4) 0.027(6)
C251 0.112(5) 0.077(4) 0.062(4) -0.006(3) 0.036(4) 0.006(4)
C252 0.060(3) 0.083(4) 0.062(3) 0.020(3) 0.019(3) -0.002(3)
C253 0.103(6) 0.235(12) 0.071(5) 0.011(6) 0.034(5) -0.025(7)
C254 0.146(9) 0.217(14) 0.109(8) -0.035(9) 0.064(7) -0.037(9)
O61 0.110(4) 0.093(3) 0.090(3) -0.012(3) 0.052(3) -0.028(3)
O62 0.098(4) 0.092(3) 0.137(4) 0.046(3) 0.074(3) 0.037(3)
C261 0.094(5) 0.172(8) 0.058(4) -0.023(4) 0.037(4) -0.066(5)
C262 0.158(10) 0.069(6) 0.229(14) -0.029(7) 0.053(10) -0.013(6)
C263 0.197(13) 0.071(6) 0.249(15) 0.013(7) 0.114(12) 0.055(7)
C264 0.082(5) 0.110(6) 0.178(8) 0.081(6) 0.075(6) 0.043(4)
O81 0.112(4) 0.107(4) 0.098(4) -0.008(3) 0.042(3) -0.013(3)
C281 0.118(6) 0.142(8) 0.102(6) 0.023(5) 0.063(5) 0.009(6)
C282 0.082(5) 0.100(6) 0.114(6) -0.007(5) 0.031(5) -0.018(4)
O82 0.098(7) 0.080(6) 0.078(6) 0.007(5) 0.027(5) 0.000(5)
C283 0.112(12) 0.068(8) 0.110(12) 0.023(8) 0.030(10) -0.001(8)
C284 0.150(15) 0.059(8) 0.162(16) 0.024(9) 0.119(14) 0.013(8)
O83 0.122(9) 0.118(10) 0.128(10) 0.007(8) 0.034(8) -0.037(8)
C285 0.155(18) 0.089(12) 0.131(16) 0.006(11) -0.066(14) -0.001(11)
C286 0.109(11) 0.055(7) 0.069(8) 0.012(6) 0.011(7) 0.003(7)

loop_
_atom_type_symbol
_atom_type_description
_atom_type_scat_dispersion_real
_atom_type_scat_dispersion_imag
_atom_type_scat_source
C C 0.0033 0.0016 'International Tables Vol C Tables 4.2.6.8 and 6.1.1.4'
H H 0.0000 0.0000 'International Tables Vol C Tables 4.2.6.8 and 6.1.1.4'
N N 0.0061 0.0033 'International Tables Vol C Tables 4.2.6.8 and 6.1.1.4'
O O 0.0106 0.0060 'International Tables Vol C Tables 4.2.6.8 and 6.1.1.4'
Mg Mg 0.0486 0.0363 'International Tables Vol C Tables 4.2.6.8 and 6.1.1.4'
Mo Mo -1.6832 0.6857 'International Tables Vol C Tables 4.2.6.8 and 6.1.1.4'

loop_
_geom_angle_atom_site_label_1
_geom_angle_atom_site_label_2
_geom_angle_atom_site_label_3
_geom_angle
_geom_angle_site_symmetry_1
_geom_angle_site_symmetry_3
_geom_angle_publ_flag
N5 Mo1 N2 99.65(15) . . ?
N5 Mo1 N3 99.70(14) . . ?
N2 Mo1 N3 116.75(14) . . ?
N5 Mo1 N1 98.49(14) . . ?
N2 Mo1 N1 118.77(15) . . ?
N3 Mo1 N1 116.84(13) . . ?
N5 Mo1 N4 179.19(15) . . ?
N2 Mo1 N4 80.86(13) . . ?
N3 Mo1 N4 80.60(12) . . ?
N1 Mo1 N4 80.70(13) . . ?
C11 N1 C1 114.2(3) . . ?
C11 N1 Mo1 131.0(3) . . ?
C1 N1 Mo1 114.0(3) . . ?
C51 N2 C4 113.7(4) . . ?
C51 N2 Mo1 130.6(3) . . ?
C4 N2 Mo1 114.3(3) . . ?
C91 N3 C6 113.4(3) . . ?
C91 N3 Mo1 131.0(3) . . ?
C6 N3 Mo1 114.1(2) . . ?
C2 N4 C5 111.7(3) . . ?
C2 N4 C3 111.7(3) . . ?
C5 N4 C3 111.9(3) . . ?
C2 N4 Mo1 107.5(2) . . ?
C5 N4 Mo1 107.5(2) . . ?
C3 N4 Mo1 106.2(2) . . ?
N6 N5 Mo1 179.2(4) . . ?
N1 C1 C2 109.7(3) . . ?
N4 C2 C1 111.0(3) . . ?
N4 C3 C4 110.0(3) . . ?
N2 C4 C3 109.7(4) . . ?
N4 C5 C6 109.2(3) . . ?
N3 C6 C5 110.6(3) . . ?
N1 C11 C12 121.0(4) . . ?
N1 C11 C16 122.6(4) . . ?
C12 C11 C16 116.4(4) . . ?
C13 C12 C11 122.4(4) . . ?
C12 C13 C14 119.1(4) . . ?
C12 C13 C17 122.5(4) . . ?
C14 C13 C17 118.3(4) . . ?
C15 C14 C13 120.5(4) . . ?
C16 C15 C14 119.7(4) . . ?
C16 C15 C32 120.4(4) . . ?
C14 C15 C32 119.9(4) . . ?
C15 C16 C11 121.8(4) . . ?
C22 C17 C18 119.7(4) . . ?
C22 C17 C13 120.4(4) . . ?
C18 C17 C13 119.9(4) . . ?
C19 C18 C17 119.1(4) . . ?
C19 C18 C23 119.9(4) . . ?
C17 C18 C23 121.0(4) . . ?
C20 C19 C18 122.6(4) . . ?
C19 C20 C21 118.1(4) . . ?
C19 C20 C26 121.0(5) . . ?
C21 C20 C26 120.9(5) . . ?
C20 C21 C22 121.6(4) . . ?
C17 C22 C21 118.7(4) . . ?
C17 C22 C29 122.0(4) . . ?
C21 C22 C29 119.2(4) . . ?
C24 C23 C25 111.4(5) . . ?
C24 C23 C18 112.6(4) . . ?
C25 C23 C18 111.1(4) . . ?
C28 C26 C27 115.6(6) . . ?
C28 C26 C20 113.0(5) . . ?
C27 C26 C20 110.8(4) . . ?
C30 C29 C31 111.2(7) . . ?
C30 C29 C22 110.1(5) . . ?
C31 C29 C22 112.5(6) . . ?
C37 C32 C33 120.6(4) . . ?
C37 C32 C15 119.6(4) . . ?
C33 C32 C15 119.8(4) . . ?
C32 C33 C34 119.2(5) . . ?
C32 C33 C38 121.5(4) . . ?
C34 C33 C38 119.3(5) . . ?
C35 C34 C33 121.6(5) . . ?
C36 C35 C34 117.7(5) . . ?
C36 C35 C41 122.5(6) . . ?
C34 C35 C41 119.7(6) . . ?
C35 C36 C37 122.5(5) . . ?
C32 C37 C36 118.3(5) . . ?
C32 C37 C44 123.0(4) . . ?
C36 C37 C44 118.7(5) . . ?
C40 C38 C39 112.2(6) . . ?
C40 C38 C33 110.5(6) . . ?
C39 C38 C33 114.0(5) . . ?
C43A C41 C42 121.5(8) . . ?
C43A C41 C35 120.2(8) . . ?
C42 C41 C35 114.8(6) . . ?
C43A C41 C43 66.4(10) . . ?
C42 C41 C43 111.4(9) . . ?
C35 C41 C43 110.3(8) . . ?
C46 C44 C45 107.7(7) . . ?
C46 C44 C37 112.3(5) . . ?
C45 C44 C37 112.9(5) . . ?
C52 C51 C56 117.4(5) . . ?
C52 C51 N2 123.1(5) . . ?
C56 C51 N2 119.4(5) . . ?
C51 C52 C53 121.0(6) . . ?
C54 C53 C52 119.1(6) . . ?
C54 C53 C57 121.8(6) . . ?
C52 C53 C57 119.0(6) . . ?
C53 C54 C55 121.9(5) . . ?
C56 C55 C54 117.9(6) . . ?
C56 C55 C72 121.6(6) . . ?
C54 C55 C72 120.5(5) . . ?
C55 C56 C51 122.7(6) . . ?
C62 C57 C58 122.4(7) . . ?
C62 C57 C53 119.5(6) . . ?
C58 C57 C53 118.1(8) . . ?
C59 C58 C57 114.3(9) . . ?
C59 C58 C63 123.0(8) . . ?
C57 C58 C63 122.5(7) . . ?
C60 C59 C58 125.4(10) . . ?
C59 C60 C61 118.8(8) . . ?
C59 C60 C66 121.4(11) . . ?
C61 C60 C66 119.2(11) . . ?
C62 C61 C60 118.6(10) . . ?
C61 C62 C57 120.2(9) . . ?
C61 C62 C69 118.0(9) . . ?
C57 C62 C69 121.8(7) . . ?
C64 C63 C58 114.2(9) . . ?
C64 C63 C65 109.9(8) . . ?
C58 C63 C65 110.2(8) . . ?
C60 C66 C68 116.0(10) . . ?
C60 C66 C67 111.6(10) . . ?
C68 C66 C67 108.5(13) . . ?
C71 C69 C62 113.9(11) . . ?
C71 C69 C70 104.8(11) . . ?
C62 C69 C70 110.4(8) . . ?
C73 C72 C77 116.2(6) . . ?
C73 C72 C55 119.6(5) . . ?
C77 C72 C55 124.2(5) . . ?
C72 C73 C74 119.7(5) . . ?
C72 C73 C78 122.1(4) . . ?
C74 C73 C78 118.0(5) . . ?
C75 C74 C73 125.0(7) . . ?
C76 C75 C74 114.4(6) . . ?
C76 C75 C81 123.7(7) . . ?
C74 C75 C81 121.9(7) . . ?
C75 C76 C77 125.1(7) . . ?
C76 C77 C72 119.2(6) . . ?
C76 C77 C84 120.5(6) . . ?
C72 C77 C84 120.2(6) . . ?
C79 C78 C73 110.9(5) . . ?
C79 C78 C80 110.6(4) . . ?
C73 C78 C80 111.2(4) . . ?
C82 C81 C83 104.9(11) . . ?
C82 C81 C75 114.3(7) . . ?
C83 C81 C75 111.6(8) . . ?
C77 C84 C85 113.4(6) . . ?
C77 C84 C86 116.9(6) . . ?
C85 C84 C86 109.1(5) . . ?
C92 C91 N3 122.9(3) . . ?
C92 C91 C96 117.1(3) . . ?
N3 C91 C96 120.0(3) . . ?
C91 C92 C93 122.5(4) . . ?
C94 C93 C92 119.4(4) . . ?
C94 C93 C97 120.2(3) . . ?
C92 C93 C97 120.4(3) . . ?
C93 C94 C95 119.8(4) . . ?
C96 C95 C94 120.0(4) . . ?
C96 C95 C112 121.1(4) . . ?
C94 C95 C112 118.8(3) . . ?
C95 C96 C91 121.2(4) . . ?
C98 C97 C102 119.7(4) . . ?
C98 C97 C93 119.9(3) . . ?
C102 C97 C93 120.4(4) . . ?
C99 C98 C97 119.0(4) . . ?
C99 C98 C103 119.8(4) . . ?
C97 C98 C103 121.3(4) . . ?
C100 C99 C98 122.6(4) . . ?
C101 C100 C99 117.4(4) . . ?
C101 C100 C106 119.9(4) . . ?
C99 C100 C106 122.6(4) . . ?
C100 C101 C102 122.3(4) . . ?
C101 C102 C97 118.9(4) . . ?
C101 C102 C109 119.5(4) . . ?
C97 C102 C109 121.5(4) . . ?
C105 C103 C104 111.7(4) . . ?
C105 C103 C98 112.2(4) . . ?
C104 C103 C98 111.8(4) . . ?
C108 C106 C107 112.3(5) . . ?
C108 C106 C100 111.2(4) . . ?
C107 C106 C100 114.8(4) . . ?
C111 C109 C102 110.3(3) . . ?
C111 C109 C110 110.4(4) . . ?
C102 C109 C110 113.9(4) . . ?
C117 C112 C113 119.0(4) . . ?
C117 C112 C95 120.0(4) . . ?
C113 C112 C95 120.9(4) . . ?
C114 C113 C112 118.3(4) . . ?
C114 C113 C118 120.7(4) . . ?
C112 C113 C118 121.0(4) . . ?
C115 C114 C113 123.4(4) . . ?
C116 C115 C114 117.3(4) . . ?
C116 C115 C121 121.8(4) . . ?
C114 C115 C121 120.8(4) . . ?
C115 C116 C117 122.2(4) . . ?
C116 C117 C112 119.6(4) . . ?
C116 C117 C124 120.0(4) . . ?
C112 C117 C124 120.2(4) . . ?
C120 C118 C113 111.9(4) . . ?
C120 C118 C119 111.0(4) . . ?
C113 C118 C119 111.6(4) . . ?
C122 C121 C115 112.5(4) . . ?
C122 C121 C123 111.0(5) . . ?
C115 C121 C123 111.5(4) . . ?
C126 C124 C125 111.1(6) . . ?
C126 C124 C117 111.7(7) . . ?
C125 C124 C117 111.3(5) . . ?
C212 O11 C211 113.5(5) . . ?
C212 O11 Mg1 109.7(4) . . ?
C211 O11 Mg1 126.4(4) . . ?
C213 O12 C214 111.2(5) . . ?
C213 O12 Mg1 113.9(4) . . ?
C214 O12 Mg1 127.3(4) . . ?
O11 C212 C213 108.6(5) . . ?
O12 C213 C212 108.4(5) . . ?
C221 O21 C222 112.6(6) . . ?
C221 O21 Mg1 130.1(5) . . ?
C222 O21 Mg1 113.3(4) . . ?
C223 O22 C224 115.6(6) . . ?
C223 O22 Mg1 114.2(5) . . ?
C224 O22 Mg1 126.0(5) . . ?
O21 C222 C223 112.0(5) . . ?
O22 C223 C222 112.5(6) . . ?
O11 Mg1 O22 100.9(4) . . ?
O11 Mg1 O32 158.4(4) . . ?
O22 Mg1 O32 97.2(4) . . ?
O11 Mg1 O12 76.6(3) . . ?
O22 Mg1 O12 94.7(3) . . ?
O32 Mg1 O12 90.3(3) . . ?
O11 Mg1 O21 98.1(3) . . ?
O22 Mg1 O21 76.3(3) . . ?
O32 Mg1 O21 97.5(3) . . ?
O12 Mg1 O21 168.8(4) . . ?
O11 Mg1 O31 88.8(3) . . ?
O22 Mg1 O31 163.8(4) . . ?
O32 Mg1 O31 76.6(3) . . ?
O12 Mg1 O31 100.2(4) . . ?
O21 Mg1 O31 89.5(3) . . ?
C232 O31 C231 108.6(7) . . ?
C232 O31 Mg1 112.5(5) . . ?
C231 O31 Mg1 125.2(5) . . ?
C234 O32 C233 110.9(7) . . ?
C234 O32 Mg1 119.1(6) . . ?
C233 O32 Mg1 113.4(5) . . ?
O31 C232 C233 104.5(6) . . ?
O32 C233 C232 106.0(5) . . ?
C242 O41 C241 111.6(4) . . ?
C243 O42 C244 112.0(4) . . ?
O41 C242 C243 109.4(4) . . ?
O42 C243 C242 110.5(4) . . ?
C252 O51 C251 116.2(5) . . ?
C253 O52 C254 114.9(8) . . ?
O51 C252 C253 116.4(7) . . ?
C252 C253 O52 111.0(7) . . ?
C262 O61 C261 111.6(7) . . ?
C264 O62 C263 110.1(7) . . ?
O61 C262 C263 109.1(9) . . ?
O62 C263 C262 107.2(8) . . ?
C272 O71 C271 118.7(13) . . ?
C273 O72 C274 113.2(16) . . ?
O71 C272 C273 105.2(16) . . ?
O72 C273 C272 112.7(16) . . ?
C282 O81 C281 114.3(7) . . ?
O81 C282 C283 117.1(10) . . ?
O81 C282 C285 120.6(10) . . ?
C283 C282 C285 92.3(14) . . ?
C283 O82 C284 103.0(13) . . ?
O82 C283 C282 112.6(13) . . ?
C285 O83 C286 111.4(14) . . ?
O83 C285 C282 115.4(16) . . ?

loop_
_geom_bond_atom_site_label_1
_geom_bond_atom_site_label_2
_geom_bond_distance
_geom_bond_site_symmetry_2
_geom_bond_publ_flag
Mo1 N5 1.913(4) . ?
Mo1 N2 2.028(4) . ?
Mo1 N3 2.032(3) . ?
Mo1 N1 2.045(3) . ?
Mo1 N4 2.210(3) . ?
N1 C11 1.385(5) . ?
N1 C1 1.495(5) . ?
N2 C51 1.414(5) . ?
N2 C4 1.476(5) . ?
N3 C91 1.396(5) . ?
N3 C6 1.470(5) . ?
N4 C2 1.474(5) . ?
N4 C5 1.478(5) . ?
N4 C3 1.487(5) . ?
N5 N6 1.150(5) . ?
C1 C2 1.498(6) . ?
C3 C4 1.496(6) . ?
C5 C6 1.509(5) . ?
C11 C12 1.401(6) . ?
C11 C16 1.422(6) . ?
C12 C13 1.376(6) . ?
C13 C14 1.402(6) . ?
C13 C17 1.500(6) . ?
C14 C15 1.383(6) . ?
C15 C16 1.375(6) . ?
C15 C32 1.508(6) . ?
C17 C22 1.402(6) . ?
C17 C18 1.405(6) . ?
C18 C19 1.384(6) . ?
C18 C23 1.538(6) . ?
C19 C20 1.377(7) . ?
C20 C21 1.387(7) . ?
C20 C26 1.531(6) . ?
C21 C22 1.409(6) . ?
C22 C29 1.523(7) . ?
C23 C24 1.502(7) . ?
C23 C25 1.507(7) . ?
C26 C28 1.455(10) . ?
C26 C27 1.511(8) . ?
C29 C30 1.494(9) . ?
C29 C31 1.522(10) . ?
C32 C37 1.379(7) . ?
C32 C33 1.382(7) . ?
C33 C34 1.401(7) . ?
C33 C38 1.539(8) . ?
C34 C35 1.383(9) . ?
C35 C36 1.366(8) . ?
C35 C41 1.517(7) . ?
C36 C37 1.412(7) . ?
C37 C44 1.534(7) . ?
C38 C40 1.476(10) . ?
C38 C39 1.510(8) . ?
C41 C43A 1.364(12) . ?
C41 C42 1.474(10) . ?
C41 C43 1.545(13) . ?
C44 C46 1.506(9) . ?
C44 C45 1.526(10) . ?
C51 C52 1.362(7) . ?
C51 C56 1.412(7) . ?
C52 C53 1.408(8) . ?
C53 C54 1.366(10) . ?
C53 C57 1.488(10) . ?
C54 C55 1.374(9) . ?
C55 C56 1.367(7) . ?
C55 C72 1.512(9) . ?
C57 C62 1.418(13) . ?
C57 C58 1.456(11) . ?
C58 C59 1.400(11) . ?
C58 C63 1.509(12) . ?
C59 C60 1.375(15) . ?
C60 C61 1.462(14) . ?
C60 C66 1.468(11) . ?
C61 C62 1.390(10) . ?
C62 C69 1.546(13) . ?
C63 C64 1.480(12) . ?
C63 C65 1.565(12) . ?
C66 C68 1.474(15) . ?
C66 C67 1.522(19) . ?
C69 C71 1.518(13) . ?
C69 C70 1.547(17) . ?
C72 C73 1.350(7) . ?
C72 C77 1.417(8) . ?
C73 C74 1.385(7) . ?
C73 C78 1.524(6) . ?
C74 C75 1.363(9) . ?
C75 C76 1.301(10) . ?
C75 C81 1.550(9) . ?
C76 C77 1.389(9) . ?
C77 C84 1.515(9) . ?
C78 C79 1.514(7) . ?
C78 C80 1.533(7) . ?
C81 C82 1.387(10) . ?
C81 C83 1.557(13) . ?
C84 C85 1.527(9) . ?
C84 C86 1.550(9) . ?
C91 C92 1.392(6) . ?
C91 C96 1.417(5) . ?
C92 C93 1.398(5) . ?
C93 C94 1.385(5) . ?
C93 C97 1.499(6) . ?
C94 C95 1.409(6) . ?
C95 C96 1.388(5) . ?
C95 C112 1.485(5) . ?
C97 C98 1.399(6) . ?
C97 C102 1.402(5) . ?
C98 C99 1.392(6) . ?
C98 C103 1.531(6) . ?
C99 C100 1.385(6) . ?
C100 C101 1.380(6) . ?
C100 C106 1.522(6) . ?
C101 C102 1.400(6) . ?
C102 C109 1.525(6) . ?
C103 C105 1.504(6) . ?
C103 C104 1.505(6) . ?
C106 C108 1.503(7) . ?
C106 C107 1.510(7) . ?
C109 C111 1.519(6) . ?
C109 C110 1.529(6) . ?
C112 C117 1.402(6) . ?
C112 C113 1.412(6) . ?
C113 C114 1.390(6) . ?
C113 C118 1.516(6) . ?
C114 C115 1.382(6) . ?
C115 C116 1.371(7) . ?
C115 C121 1.513(6) . ?
C116 C117 1.396(6) . ?
C117 C124 1.531(7) . ?
C118 C120 1.505(7) . ?
C118 C119 1.525(7) . ?
C121 C122 1.495(7) . ?
C121 C123 1.524(8) . ?
C124 C126 1.480(11) . ?
C124 C125 1.517(11) . ?
O11 C212 1.413(8) . ?
O11 C211 1.426(8) . ?
O11 Mg1 2.058(8) . ?
O12 C213 1.391(8) . ?
O12 C214 1.435(7) . ?
O12 Mg1 2.117(8) . ?
C212 C213 1.446(9) . ?
O21 C221 1.397(8) . ?
O21 C222 1.403(8) . ?
O21 Mg1 2.149(8) . ?
O22 C223 1.361(8) . ?
O22 C224 1.441(9) . ?
O22 Mg1 2.088(9) . ?
C222 C223 1.443(10) . ?
Mg1 O32 2.112(9) . ?
Mg1 O31 2.230(9) . ?
O31 C232 1.348(10) . ?
O31 C231 1.391(10) . ?
O32 C234 1.350(10) . ?
O32 C233 1.375(9) . ?
C232 C233 1.670(13) . ?
O41 C242 1.391(6) . ?
O41 C241 1.432(6) . ?
O42 C243 1.404(6) . ?
O42 C244 1.424(6) . ?
C242 C243 1.477(7) . ?
O51 C252 1.364(7) . ?
O51 C251 1.383(7) . ?
O52 C253 1.435(11) . ?
O52 C254 1.525(13) . ?
C252 C253 1.429(11) . ?
O61 C262 1.344(11) . ?
O61 C261 1.428(9) . ?
O62 C264 1.413(9) . ?
O62 C263 1.451(13) . ?
C262 C263 1.530(15) . ?
O71 C272 1.305(15) . ?
O71 C271 1.419(12) . ?
O72 C273 1.428(15) . ?
O72 C274 1.434(14) . ?
C272 C273 1.486(15) . ?
O81 C282 1.383(8) . ?
O81 C281 1.398(9) . ?
C282 C283 1.427(18) . ?
C282 C285 1.467(19) . ?
O82 C283 1.340(17) . ?
O82 C284 1.473(16) . ?
O83 C285 1.33(2) . ?
O83 C286 1.465(18) . ?

loop_
_geom_torsion_atom_site_label_1
_geom_torsion_atom_site_label_2
_geom_torsion_atom_site_label_3
_geom_torsion_atom_site_label_4
_geom_torsion
_geom_torsion_site_symmetry_1
_geom_torsion_site_symmetry_2
_geom_torsion_site_symmetry_3
_geom_torsion_site_symmetry_4
_geom_torsion_publ_flag
N5 Mo1 N1 C11 -2.5(4) . . . . ?
N2 Mo1 N1 C11 103.5(4) . . . . ?
N3 Mo1 N1 C11 -107.9(4) . . . . ?
N4 Mo1 N1 C11 177.6(4) . . . . ?
N5 Mo1 N1 C1 -171.6(3) . . . . ?
N2 Mo1 N1 C1 -65.6(3) . . . . ?
N3 Mo1 N1 C1 83.0(3) . . . . ?
N4 Mo1 N1 C1 8.5(3) . . . . ?
N5 Mo1 N2 C51 -7.6(4) . . . . ?
N3 Mo1 N2 C51 98.5(4) . . . . ?
N1 Mo1 N2 C51 -112.9(4) . . . . ?
N4 Mo1 N2 C51 173.0(4) . . . . ?
N5 Mo1 N2 C4 -172.8(3) . . . . ?
N3 Mo1 N2 C4 -66.7(3) . . . . ?
N1 Mo1 N2 C4 81.8(3) . . . . ?
N4 Mo1 N2 C4 7.8(3) . . . . ?
N5 Mo1 N3 C91 -6.0(3) . . . . ?
N2 Mo1 N3 C91 -112.0(3) . . . . ?
N1 Mo1 N3 C91 98.8(3) . . . . ?
N4 Mo1 N3 C91 173.3(3) . . . . ?
N5 Mo1 N3 C6 -170.9(3) . . . . ?
N2 Mo1 N3 C6 83.1(3) . . . . ?
N1 Mo1 N3 C6 -66.1(3) . . . . ?
N4 Mo1 N3 C6 8.4(2) . . . . ?
N5 Mo1 N4 C2 9(11) . . . . ?
N2 Mo1 N4 C2 137.4(3) . . . . ?
N3 Mo1 N4 C2 -103.3(3) . . . . ?
N1 Mo1 N4 C2 16.1(3) . . . . ?
N5 Mo1 N4 C5 129(11) . . . . ?
N2 Mo1 N4 C5 -102.2(3) . . . . ?
N3 Mo1 N4 C5 17.1(2) . . . . ?
N1 Mo1 N4 C5 136.5(3) . . . . ?
N5 Mo1 N4 C3 -111(11) . . . . ?
N2 Mo1 N4 C3 17.8(3) . . . . ?
N3 Mo1 N4 C3 137.0(3) . . . . ?
N1 Mo1 N4 C3 -103.6(3) . . . . ?
N2 Mo1 N5 N6 -145(37) . . . . ?
N3 Mo1 N5 N6 95(37) . . . . ?
N1 Mo1 N5 N6 -24(37) . . . . ?
N4 Mo1 N5 N6 -17(43) . . . . ?
C11 N1 C1 C2 157.3(4) . . . . ?
Mo1 N1 C1 C2 -31.7(4) . . . . ?
C5 N4 C2 C1 -155.6(3) . . . . ?
C3 N4 C2 C1 78.2(4) . . . . ?
Mo1 N4 C2 C1 -37.9(4) . . . . ?
N1 C1 C2 N4 46.4(5) . . . . ?
C2 N4 C3 C4 -156.9(4) . . . . ?
C5 N4 C3 C4 76.9(4) . . . . ?
Mo1 N4 C3 C4 -40.1(4) . . . . ?
C51 N2 C4 C3 159.8(4) . . . . ?
Mo1 N2 C4 C3 -32.4(4) . . . . ?
N4 C3 C4 N2 48.5(5) . . . . ?
C2 N4 C5 C6 79.2(4) . . . . ?
C3 N4 C5 C6 -154.7(3) . . . . ?
Mo1 N4 C5 C6 -38.5(3) . . . . ?
C91 N3 C6 C5 159.9(3) . . . . ?
Mo1 N3 C6 C5 -32.5(4) . . . . ?
N4 C5 C6 N3 47.3(4) . . . . ?
C1 N1 C11 C12 -157.4(4) . . . . ?
Mo1 N1 C11 C12 33.6(6) . . . . ?
C1 N1 C11 C16 20.0(6) . . . . ?
Mo1 N1 C11 C16 -149.1(3) . . . . ?
N1 C11 C12 C13 179.3(4) . . . . ?
C16 C11 C12 C13 1.8(6) . . . . ?
C11 C12 C13 C14 -2.6(6) . . . . ?
C11 C12 C13 C17 -179.7(4) . . . . ?
C12 C13 C14 C15 2.4(6) . . . . ?
C17 C13 C14 C15 179.6(4) . . . . ?
C13 C14 C15 C16 -1.5(7) . . . . ?
C13 C14 C15 C32 -178.3(4) . . . . ?
C14 C15 C16 C11 0.7(7) . . . . ?
C32 C15 C16 C11 177.6(4) . . . . ?
N1 C11 C16 C15 -178.3(4) . . . . ?
C12 C11 C16 C15 -0.8(7) . . . . ?
C12 C13 C17 C22 81.6(5) . . . . ?
C14 C13 C17 C22 -95.5(5) . . . . ?
C12 C13 C17 C18 -101.1(5) . . . . ?
C14 C13 C17 C18 81.8(5) . . . . ?
C22 C17 C18 C19 4.7(6) . . . . ?
C13 C17 C18 C19 -172.6(4) . . . . ?
C22 C17 C18 C23 -173.6(4) . . . . ?
C13 C17 C18 C23 9.1(6) . . . . ?
C17 C18 C19 C20 -1.6(6) . . . . ?
C23 C18 C19 C20 176.7(4) . . . . ?
C18 C19 C20 C21 -1.5(7) . . . . ?
C18 C19 C20 C26 178.6(4) . . . . ?
C19 C20 C21 C22 1.5(7) . . . . ?
C26 C20 C21 C22 -178.6(4) . . . . ?
C18 C17 C22 C21 -4.6(6) . . . . ?
C13 C17 C22 C21 172.7(4) . . . . ?
C18 C17 C22 C29 173.8(4) . . . . ?
C13 C17 C22 C29 -8.9(7) . . . . ?
C20 C21 C22 C17 1.6(7) . . . . ?
C20 C21 C22 C29 -176.9(5) . . . . ?
C19 C18 C23 C24 64.2(6) . . . . ?
C17 C18 C23 C24 -117.6(5) . . . . ?
C19 C18 C23 C25 -61.6(6) . . . . ?
C17 C18 C23 C25 116.7(5) . . . . ?
C19 C20 C26 C28 124.2(7) . . . . ?
C21 C20 C26 C28 -55.7(8) . . . . ?
C19 C20 C26 C27 -104.3(6) . . . . ?
C21 C20 C26 C27 75.8(7) . . . . ?
C17 C22 C29 C30 -119.6(7) . . . . ?
C21 C22 C29 C30 58.8(8) . . . . ?
C17 C22 C29 C31 115.7(6) . . . . ?
C21 C22 C29 C31 -65.8(7) . . . . ?
C16 C15 C32 C37 99.8(6) . . . . ?
C14 C15 C32 C37 -83.4(6) . . . . ?
C16 C15 C32 C33 -78.4(6) . . . . ?
C14 C15 C32 C33 98.4(6) . . . . ?
C37 C32 C33 C34 0.8(8) . . . . ?
C15 C32 C33 C34 179.0(5) . . . . ?
C37 C32 C33 C38 -179.9(5) . . . . ?
C15 C32 C33 C38 -1.7(7) . . . . ?
C32 C33 C34 C35 1.2(9) . . . . ?
C38 C33 C34 C35 -178.1(6) . . . . ?
C33 C34 C35 C36 -3.2(10) . . . . ?
C33 C34 C35 C41 -179.4(7) . . . . ?
C34 C35 C36 C37 3.3(10) . . . . ?
C41 C35 C36 C37 179.4(7) . . . . ?
C33 C32 C37 C36 -0.7(8) . . . . ?
C15 C32 C37 C36 -178.9(5) . . . . ?
C33 C32 C37 C44 177.5(5) . . . . ?
C15 C32 C37 C44 -0.7(7) . . . . ?
C35 C36 C37 C32 -1.4(9) . . . . ?
C35 C36 C37 C44 -179.7(6) . . . . ?
C32 C33 C38 C40 -96.8(7) . . . . ?
C34 C33 C38 C40 82.5(8) . . . . ?
C32 C33 C38 C39 135.7(6) . . . . ?
C34 C33 C38 C39 -45.0(8) . . . . ?
C36 C35 C41 C43A -24.5(16) . . . . ?
C34 C35 C41 C43A 151.5(12) . . . . ?
C36 C35 C41 C42 134.8(8) . . . . ?
C34 C35 C41 C42 -49.2(12) . . . . ?
C36 C35 C41 C43 -98.3(12) . . . . ?
C34 C35 C41 C43 77.7(11) . . . . ?
C32 C37 C44 C46 -117.8(7) . . . . ?
C36 C37 C44 C46 60.4(8) . . . . ?
C32 C37 C44 C45 120.2(7) . . . . ?
C36 C37 C44 C45 -61.6(8) . . . . ?
C4 N2 C51 C52 17.5(7) . . . . ?
Mo1 N2 C51 C52 -147.8(4) . . . . ?
C4 N2 C51 C56 -159.2(4) . . . . ?
Mo1 N2 C51 C56 35.5(6) . . . . ?
C56 C51 C52 C53 -1.9(8) . . . . ?
N2 C51 C52 C53 -178.6(5) . . . . ?
C51 C52 C53 C54 1.3(9) . . . . ?
C51 C52 C53 C57 177.4(6) . . . . ?
C52 C53 C54 C55 -0.3(10) . . . . ?
C57 C53 C54 C55 -176.4(6) . . . . ?
C53 C54 C55 C56 0.2(8) . . . . ?
C53 C54 C55 C72 -179.9(6) . . . . ?
C54 C55 C56 C51 -0.9(7) . . . . ?
C72 C55 C56 C51 179.2(4) . . . . ?
C52 C51 C56 C55 1.7(7) . . . . ?
N2 C51 C56 C55 178.6(4) . . . . ?
C54 C53 C57 C62 -83.5(10) . . . . ?
C52 C53 C57 C62 100.4(8) . . . . ?
C54 C53 C57 C58 96.0(8) . . . . ?
C52 C53 C57 C58 -80.0(9) . . . . ?
C62 C57 C58 C59 2.2(12) . . . . ?
C53 C57 C58 C59 -177.3(7) . . . . ?
C62 C57 C58 C63 177.0(8) . . . . ?
C53 C57 C58 C63 -2.5(11) . . . . ?
C57 C58 C59 C60 -3.6(14) . . . . ?
C63 C58 C59 C60 -178.4(9) . . . . ?
C58 C59 C60 C61 5.5(16) . . . . ?
C58 C59 C60 C66 176.5(9) . . . . ?
C59 C60 C61 C62 -5.8(15) . . . . ?
C66 C60 C61 C62 -176.9(10) . . . . ?
C60 C61 C62 C57 4.6(14) . . . . ?
C60 C61 C62 C69 -178.6(10) . . . . ?
C58 C57 C62 C61 -3.0(13) . . . . ?
C53 C57 C62 C61 176.5(8) . . . . ?
C58 C57 C62 C69 -179.6(9) . . . . ?
C53 C57 C62 C69 -0.1(13) . . . . ?
C59 C58 C63 C64 72.8(11) . . . . ?
C57 C58 C63 C64 -101.6(9) . . . . ?
C59 C58 C63 C65 -51.5(11) . . . . ?
C57 C58 C63 C65 134.2(8) . . . . ?
C59 C60 C66 C68 -89.5(17) . . . . ?
C61 C60 C66 C68 81.4(17) . . . . ?
C59 C60 C66 C67 145.6(13) . . . . ?
C61 C60 C66 C67 -43.4(16) . . . . ?
C61 C62 C69 C71 -55.5(15) . . . . ?
C57 C62 C69 C71 121.2(10) . . . . ?
C61 C62 C69 C70 61.9(12) . . . . ?
C57 C62 C69 C70 -121.3(10) . . . . ?
C56 C55 C72 C73 -99.8(6) . . . . ?
C54 C55 C72 C73 80.2(7) . . . . ?
C56 C55 C72 C77 77.9(7) . . . . ?
C54 C55 C72 C77 -102.1(7) . . . . ?
C77 C72 C73 C74 5.3(8) . . . . ?
C55 C72 C73 C74 -176.8(5) . . . . ?
C77 C72 C73 C78 -169.2(5) . . . . ?
C55 C72 C73 C78 8.6(8) . . . . ?
C72 C73 C74 C75 -1.8(9) . . . . ?
C78 C73 C74 C75 173.0(6) . . . . ?
C73 C74 C75 C76 -0.4(11) . . . . ?
C73 C74 C75 C81 179.1(6) . . . . ?
C74 C75 C76 C77 -1.5(12) . . . . ?
C81 C75 C76 C77 179.0(7) . . . . ?
C75 C76 C77 C72 5.4(12) . . . . ?
C75 C76 C77 C84 -178.0(7) . . . . ?
C73 C72 C77 C76 -7.0(9) . . . . ?
C55 C72 C77 C76 175.3(6) . . . . ?
C73 C72 C77 C84 176.4(5) . . . . ?
C55 C72 C77 C84 -1.4(9) . . . . ?
C72 C73 C78 C79 116.4(6) . . . . ?
C74 C73 C78 C79 -58.2(6) . . . . ?
C72 C73 C78 C80 -120.1(6) . . . . ?
C74 C73 C78 C80 65.3(6) . . . . ?
C76 C75 C81 C82 103.6(11) . . . . ?
C74 C75 C81 C82 -75.7(12) . . . . ?
C76 C75 C81 C83 -137.6(12) . . . . ?
C74 C75 C81 C83 43.0(12) . . . . ?
C76 C77 C84 C85 54.9(8) . . . . ?
C72 C77 C84 C85 -128.5(7) . . . . ?
C76 C77 C84 C86 -73.4(9) . . . . ?
C72 C77 C84 C86 103.2(7) . . . . ?
C6 N3 C91 C92 16.1(5) . . . . ?
Mo1 N3 C91 C92 -148.8(3) . . . . ?
C6 N3 C91 C96 -161.4(3) . . . . ?
Mo1 N3 C91 C96 33.6(5) . . . . ?
N3 C91 C92 C93 -179.0(4) . . . . ?
C96 C91 C92 C93 -1.3(6) . . . . ?
C91 C92 C93 C94 -0.5(6) . . . . ?
C91 C92 C93 C97 177.4(4) . . . . ?
C92 C93 C94 C95 1.4(6) . . . . ?
C97 C93 C94 C95 -176.5(4) . . . . ?
C93 C94 C95 C96 -0.5(6) . . . . ?
C93 C94 C95 C112 175.7(4) . . . . ?
C94 C95 C96 C91 -1.5(6) . . . . ?
C112 C95 C96 C91 -177.5(4) . . . . ?
C92 C91 C96 C95 2.3(6) . . . . ?
N3 C91 C96 C95 -180.0(3) . . . . ?
C94 C93 C97 C98 81.5(5) . . . . ?
C92 C93 C97 C98 -96.4(5) . . . . ?
C94 C93 C97 C102 -98.0(5) . . . . ?
C92 C93 C97 C102 84.1(5) . . . . ?
C102 C97 C98 C99 1.9(6) . . . . ?
C93 C97 C98 C99 -177.5(4) . . . . ?
C102 C97 C98 C103 -179.1(4) . . . . ?
C93 C97 C98 C103 1.5(6) . . . . ?
C97 C98 C99 C100 -1.0(6) . . . . ?
C103 C98 C99 C100 -180.0(4) . . . . ?
C98 C99 C100 C101 -0.2(6) . . . . ?
C98 C99 C100 C106 178.8(4) . . . . ?
C99 C100 C101 C102 0.3(6) . . . . ?
C106 C100 C101 C102 -178.7(4) . . . . ?
C100 C101 C102 C97 0.7(6) . . . . ?
C100 C101 C102 C109 176.4(4) . . . . ?
C98 C97 C102 C101 -1.8(6) . . . . ?
C93 C97 C102 C101 177.7(4) . . . . ?
C98 C97 C102 C109 -177.4(4) . . . . ?
C93 C97 C102 C109 2.0(5) . . . . ?
C99 C98 C103 C105 -62.0(6) . . . . ?
C97 C98 C103 C105 119.0(5) . . . . ?
C99 C98 C103 C104 64.3(6) . . . . ?
C97 C98 C103 C104 -114.7(5) . . . . ?
C101 C100 C106 C108 -73.7(6) . . . . ?
C99 C100 C106 C108 107.3(5) . . . . ?
C101 C100 C106 C107 157.4(4) . . . . ?
C99 C100 C106 C107 -21.6(7) . . . . ?
C101 C102 C109 C111 -77.5(5) . . . . ?
C97 C102 C109 C111 98.0(5) . . . . ?
C101 C102 C109 C110 47.2(5) . . . . ?
C97 C102 C109 C110 -137.2(4) . . . . ?
C96 C95 C112 C117 83.7(5) . . . . ?
C94 C95 C112 C117 -92.4(5) . . . . ?
C96 C95 C112 C113 -99.3(5) . . . . ?
C94 C95 C112 C113 84.7(5) . . . . ?
C117 C112 C113 C114 1.3(6) . . . . ?
C95 C112 C113 C114 -175.8(4) . . . . ?
C117 C112 C113 C118 -177.3(4) . . . . ?
C95 C112 C113 C118 5.6(6) . . . . ?
C112 C113 C114 C115 1.6(6) . . . . ?
C118 C113 C114 C115 -179.8(4) . . . . ?
C113 C114 C115 C116 -4.0(7) . . . . ?
C113 C114 C115 C121 180.0(4) . . . . ?
C114 C115 C116 C117 3.7(8) . . . . ?
C121 C115 C116 C117 179.7(5) . . . . ?
C115 C116 C117 C112 -1.0(8) . . . . ?
C115 C116 C117 C124 -177.4(5) . . . . ?
C113 C112 C117 C116 -1.6(7) . . . . ?
C95 C112 C117 C116 175.5(4) . . . . ?
C113 C112 C117 C124 174.8(5) . . . . ?
C95 C112 C117 C124 -8.1(7) . . . . ?
C114 C113 C118 C120 -60.3(5) . . . . ?
C112 C113 C118 C120 118.2(5) . . . . ?
C114 C113 C118 C119 64.7(6) . . . . ?
C112 C113 C118 C119 -116.8(5) . . . . ?
C116 C115 C121 C122 125.7(5) . . . . ?
C114 C115 C121 C122 -58.4(6) . . . . ?
C116 C115 C121 C123 -108.8(6) . . . . ?
C114 C115 C121 C123 67.0(6) . . . . ?
C116 C117 C124 C126 66.0(8) . . . . ?
C112 C117 C124 C126 -110.3(6) . . . . ?
C116 C117 C124 C125 -58.8(8) . . . . ?
C112 C117 C124 C125 124.8(6) . . . . ?
C211 O11 C212 C213 -162.8(6) . . . . ?
Mg1 O11 C212 C213 49.7(7) . . . . ?
C214 O12 C213 C212 178.6(6) . . . . ?
Mg1 O12 C213 C212 26.5(8) . . . . ?
O11 C212 C213 O12 -49.5(9) . . . . ?
C221 O21 C222 C223 -179.6(7) . . . . ?
Mg1 O21 C222 C223 20.4(8) . . . . ?
C224 O22 C223 C222 -165.6(7) . . . . ?
Mg1 O22 C223 C222 36.0(9) . . . . ?
O21 C222 C223 O22 -36.9(10) . . . . ?
C212 O11 Mg1 O22 65.7(5) . . . . ?
C211 O11 Mg1 O22 -76.6(6) . . . . ?
C212 O11 Mg1 O32 -80.6(12) . . . . ?
C211 O11 Mg1 O32 137.1(11) . . . . ?
C212 O11 Mg1 O12 -26.7(5) . . . . ?
C211 O11 Mg1 O12 -168.9(5) . . . . ?
C212 O11 Mg1 O21 143.2(4) . . . . ?
C211 O11 Mg1 O21 1.0(6) . . . . ?
C212 O11 Mg1 O31 -127.4(4) . . . . ?
C211 O11 Mg1 O31 90.3(6) . . . . ?
C223 O22 Mg1 O11 77.1(6) . . . . ?
C224 O22 Mg1 O11 -78.7(7) . . . . ?
C223 O22 Mg1 O32 -114.8(6) . . . . ?
C224 O22 Mg1 O32 89.4(7) . . . . ?
C223 O22 Mg1 O12 154.3(6) . . . . ?
C224 O22 Mg1 O12 -1.4(8) . . . . ?
C223 O22 Mg1 O21 -18.8(6) . . . . ?
C224 O22 Mg1 O21 -174.5(7) . . . . ?
C223 O22 Mg1 O31 -48.7(18) . . . . ?
C224 O22 Mg1 O31 155.5(14) . . . . ?
C213 O12 Mg1 O11 -0.4(5) . . . . ?
C214 O12 Mg1 O11 -147.1(6) . . . . ?
C213 O12 Mg1 O22 -100.5(5) . . . . ?
C214 O12 Mg1 O22 112.8(6) . . . . ?
C213 O12 Mg1 O32 162.3(5) . . . . ?
C214 O12 Mg1 O32 15.6(7) . . . . ?
C213 O12 Mg1 O21 -64(3) . . . . ?
C214 O12 Mg1 O21 150(2) . . . . ?
C213 O12 Mg1 O31 85.9(5) . . . . ?
C214 O12 Mg1 O31 -60.8(7) . . . . ?
C221 O21 Mg1 O11 103.4(7) . . . . ?
C222 O21 Mg1 O11 -101.0(5) . . . . ?
C221 O21 Mg1 O22 -157.3(7) . . . . ?
C222 O21 Mg1 O22 -1.7(5) . . . . ?
C221 O21 Mg1 O32 -61.7(8) . . . . ?
C222 O21 Mg1 O32 93.9(5) . . . . ?
C221 O21 Mg1 O12 165(2) . . . . ?
C222 O21 Mg1 O12 -40(3) . . . . ?
C221 O21 Mg1 O31 14.7(8) . . . . ?
C222 O21 Mg1 O31 170.3(5) . . . . ?
O11 Mg1 O31 C232 148.0(6) . . . . ?
O22 Mg1 O31 C232 -84.9(16) . . . . ?
O32 Mg1 O31 C232 -16.1(6) . . . . ?
O12 Mg1 O31 C232 71.8(6) . . . . ?
O21 Mg1 O31 C232 -113.9(6) . . . . ?
O11 Mg1 O31 C231 12.4(7) . . . . ?
O22 Mg1 O31 C231 139.6(15) . . . . ?
O32 Mg1 O31 C231 -151.6(7) . . . . ?
O12 Mg1 O31 C231 -63.8(7) . . . . ?
O21 Mg1 O31 C231 110.6(7) . . . . ?
O11 Mg1 O32 C234 158.4(11) . . . . ?
O22 Mg1 O32 C234 11.7(7) . . . . ?
O12 Mg1 O32 C234 106.5(7) . . . . ?
O21 Mg1 O32 C234 -65.4(7) . . . . ?
O31 Mg1 O32 C234 -153.1(6) . . . . ?
O11 Mg1 O32 C233 -68.4(13) . . . . ?
O22 Mg1 O32 C233 144.9(5) . . . . ?
O12 Mg1 O32 C233 -120.3(5) . . . . ?
O21 Mg1 O32 C233 67.8(6) . . . . ?
O31 Mg1 O32 C233 -19.9(5) . . . . ?
C231 O31 C232 C233 -176.6(6) . . . . ?
Mg1 O31 C232 C233 40.6(7) . . . . ?
C234 O32 C233 C232 -177.8(6) . . . . ?
Mg1 O32 C233 C232 45.1(6) . . . . ?
O31 C232 C233 O32 -56.7(7) . . . . ?
C241 O41 C242 C243 -175.0(4) . . . . ?
C244 O42 C243 C242 175.2(4) . . . . ?
O41 C242 C243 O42 67.8(5) . . . . ?
C251 O51 C252 C253 -178.5(7) . . . . ?
O51 C252 C253 O52 -72.8(10) . . . . ?
C254 O52 C253 C252 84.8(11) . . . . ?
C261 O61 C262 C263 -177.3(8) . . . . ?
C264 O62 C263 C262 -177.1(8) . . . . ?
O61 C262 C263 O62 76.9(12) . . . . ?
C271 O71 C272 C273 172.1(14) . . . . ?
C274 O72 C273 C272 -178.1(16) . . . . ?
O71 C272 C273 O72 -72(2) . . . . ?
C281 O81 C282 C283 -176.4(9) . . . . ?
C281 O81 C282 C285 72.8(16) . . . . ?
C284 O82 C283 C282 -179.9(11) . . . . ?
O81 C282 C283 O82 -62.9(15) . . . . ?
C285 C282 C283 O82 63.5(14) . . . . ?
C286 O83 C285 C282 -170.0(16) . . . . ?
O81 C282 C285 O83 52(3) . . . . ?
C283 C282 C285 O83 -71(2) . . . . ?
